data_7245131
loop_
_publ_author_name
'Wasson, Megan C.'
'Xie, Haomiao'
'Wang, Xingjie'
'Duncan, Joshua S.'
'Farha, Omar K.'

_publ_section_title
;
 Structural transformation of metal oxo species within UiO-66 type
 metal--organic frameworks
;
_journal_name_full CrystEngComm
_journal_paper_doi 10.1039/D2CE00650B
_journal_year 2022
_chemical_formula_moiety 'C72 H60 Ce5 N4 O34'
_chemical_formula_sum 'C72 H60 Ce5 N4 O34'
_chemical_formula_weight 2225.84
_space_group_crystal_system triclinic
_space_group_IT_number 2
_space_group_name_Hall '-P 1'
_space_group_name_H-M_alt 'P -1'
_atom_sites_solution_hydrogens geom
_atom_sites_solution_primary iterative
_audit_creation_date 2022-04-18
_audit_creation_method
;
Olex2 1.5
(compiled 2021.11.18 svn.ra9532c28 for OlexSys, GUI svn.r6429)
;
_audit_update_record
;
2022-04-18 deposited with the CCDC.	2022-06-23 downloaded from the CCDC.
;
_cell_angle_alpha 89.9738(15)
_cell_angle_beta 86.8717(14)
_cell_angle_gamma 89.3377(13)
_cell_formula_units_Z 2
_cell_length_a 13.9994(2)
_cell_length_b 15.2612(3)
_cell_length_c 17.7824(3)
_cell_measurement_reflns_used 28735
_cell_measurement_temperature 100.02(10)
_cell_measurement_theta_max 79.1000
_cell_measurement_theta_min 3.9210
_cell_volume 3793.25(11)
_computing_cell_refinement 'CrysAlisPro 1.171.41.123a (Rigaku OD, 2022)'
_computing_data_collection 'CrysAlisPro 1.171.41.123a (Rigaku OD, 2022)'
_computing_data_reduction 'CrysAlisPro 1.171.41.123a (Rigaku OD, 2022)'
_computing_molecular_graphics 'Olex2 1.5 (Dolomanov et al., 2009)'
_computing_publication_material 'Olex2 1.5 (Dolomanov et al., 2009)'
_computing_structure_refinement 'SHELXL 2018/3 (Sheldrick, 2015)'
_computing_structure_solution 'olex2.solve 1.3 (Bourhis et al., 2015)'
_diffrn_ambient_environment N~2~
_diffrn_ambient_temperature 100.02(10)
_diffrn_detector 'Hybrid Pixel Array Detector'
_diffrn_detector_area_resol_mean 10.0000
_diffrn_detector_type HyPix
_diffrn_measured_fraction_theta_full 0.974
_diffrn_measured_fraction_theta_max 0.903
_diffrn_measurement_details
;
List of Runs (angles in degrees, time in seconds):

  # Type    Start    End  Width  t~exp~   \w     \q     \k     \f   Frames
#--------------------------------------------------------------------------
  1  \w    -90.00 -48.00   0.50    2.50    --  -47.42 137.00 -56.00   84
  2  \w     34.00 102.00   0.50    2.50    --   47.42-137.00-120.00  136
  3  \w     69.00  95.00   0.50    2.50    --   47.42 132.00 126.00   52
  4  \w     68.00  93.00   0.50    2.50    --   47.42 137.00 -56.00   50
  5  \w    -99.00 -74.00   0.50   10.00    -- -106.00 132.00 126.00   50
  6  \w   -101.00 -76.00   0.50   10.00    -- -106.00 137.00 -56.00   50
  7  \w     90.00 121.00   0.50   10.00    --  113.25-137.00-120.00   62
  8  \w     95.00 134.00   0.50   10.00    --  113.25 132.00 126.00   78
  9  \w     92.00 117.00   0.50   10.00    --  113.25-132.00  56.00   50
 10  \w     67.00 155.00   0.50   10.00    --  113.25 137.00 -56.00  176
 11  \w   -115.00 -79.00   0.50    2.50    --  -47.42   0.00 -60.00   72
 12  \w   -115.00 -77.00   0.50    2.50    --  -47.42   0.00  90.00   76
 13  \w    -27.00  17.00   0.50    2.50    --   47.42 -19.00 -30.00   88
 14  \w    -27.00  13.00   0.50    2.50    --   47.42 -19.00 -60.00   80
 15  \w    -21.00  16.00   0.50    2.50    --   47.42 -19.00-120.00   74
 16  \w    -74.00 -34.00   0.50   10.00    -- -106.00  61.00 150.00   80
 17  \w    -66.00 -36.00   0.50   10.00    -- -106.00 103.00  77.07   60
 18  \w   -106.00 -70.00   0.50   10.00    -- -106.00 103.00  77.07   72
 19  \w   -134.00 -84.00   0.50   10.00    -- -106.00 -77.00 -30.00  100
 20  \w    101.00 178.00   0.50   10.00    --  113.25  30.00 -60.00  154
 21  \w     50.00 136.00   0.50   10.00    --  113.25 -77.00  30.00  172
 22  \w    152.00 178.00   0.50   10.00    --  113.25  30.00 120.00   52
 23  \w    107.00 133.00   0.50   10.00    --  113.25  30.00 120.00   52
 24  \w    101.00 176.00   0.50   10.00    --  113.25  30.00  60.00  150
 25  \w     42.00  69.00   0.50   10.00    --  113.25 -61.00-180.00   54
 26  \w     70.00 106.00   0.50   10.00    --  113.25 -94.00 120.00   72
 27  \w     42.00 102.00   0.50   10.00    --  113.25 -94.00  30.00  120
 28  \w     43.00  68.00   0.50   10.00    --  113.25 -61.00 -90.00   50
 29  \w     10.00  35.00   0.50    2.50    --    0.78   4.00 -70.00   50
 30  \w    -71.00 -34.00   0.50    2.50    --    0.78  -4.00 113.00   74
 31  \w    -12.00  14.00   0.50    2.50    --    0.78 -99.00-150.00   52
 32  \w    -23.00  26.00   0.50    2.50    --    0.78 -99.00  60.00   98
 33  \w   -128.00-102.00   0.50   10.00    --  -78.30 -57.00 150.00   52
 34  \w    -42.00 -17.00   0.50   10.00    --  -78.30  37.00   0.00   50
 35  \w    -95.00 -35.00   0.50   10.00    --  -78.30  77.00 -60.00  120
 36  \w   -101.00 -69.00   0.50   10.00    --  -78.30 -57.00 150.00   64
 37  \w    -66.00 -10.00   0.50   10.00    --  -78.30  57.00 -60.00  112
 38  \w    -42.00 -17.00   0.50   10.00    --  -78.30  37.00 -60.00   50
 39  \w    -42.00 -16.00   0.50   10.00    --  -78.30  37.00-150.00   52
 40  \w    -64.00 -27.00   0.50   10.00    --  -78.30  77.00-120.00   74
 41  \w    -64.00 -36.00   0.50   10.00    --  -78.30  57.00  30.00   56
 42  \w    111.00 152.00   0.50   10.00    --   79.86   0.00-120.00   82
 43  \w      7.00  36.00   0.50   10.00    --   79.86 -37.00-150.00   58
 44  \w     12.00  38.00   0.50   10.00    --   79.86 -37.00  60.00   52
 45  \w    111.00 142.00   0.50   10.00    --   79.86   0.00-150.00   62
 46  \w      9.00  35.00   0.50   10.00    --   79.86 -37.00 -30.00   52
 47  \w      8.00  38.00   0.50   10.00    --   79.86 -37.00   0.00   60
 48  \w   -116.00 -91.00   0.50   10.00    --  -78.30  -4.00 113.00   50
;
_diffrn_measurement_device 'four-circle diffractometer'
_diffrn_measurement_device_type 'XtaLAB Synergy, Single source at home/near, HyPix'
_diffrn_measurement_method '\w scans'
_diffrn_orient_matrix_type 'CrysAlisPro convention (1999,Acta A55,543-557)'
_diffrn_orient_matrix_UB_11 0.1101715000
_diffrn_orient_matrix_UB_12 0.0016230000
_diffrn_orient_matrix_UB_13 -0.0041188000
_diffrn_orient_matrix_UB_21 0.0030588000
_diffrn_orient_matrix_UB_22 -0.1009230000
_diffrn_orient_matrix_UB_23 -0.0016975000
_diffrn_orient_matrix_UB_31 0.0007255000
_diffrn_orient_matrix_UB_32 0.0018838000
_diffrn_orient_matrix_UB_33 -0.0866512000
_diffrn_radiation_monochromator mirror
_diffrn_radiation_probe x-ray
_diffrn_radiation_type 'Cu K\a'
_diffrn_radiation_wavelength 1.54184
_diffrn_reflns_av_R_equivalents 0.0526
_diffrn_reflns_av_unetI/netI 0.0393
_diffrn_reflns_Laue_measured_fraction_full 0.974
_diffrn_reflns_Laue_measured_fraction_max 0.903
_diffrn_reflns_limit_h_max 17
_diffrn_reflns_limit_h_min -17
_diffrn_reflns_limit_k_max 19
_diffrn_reflns_limit_k_min -19
_diffrn_reflns_limit_l_max 17
_diffrn_reflns_limit_l_min -21
_diffrn_reflns_number 45422
_diffrn_reflns_point_group_measured_fraction_full 0.974
_diffrn_reflns_point_group_measured_fraction_max 0.903
_diffrn_reflns_theta_full 67.684
_diffrn_reflns_theta_max 79.674
_diffrn_reflns_theta_min 3.819
_diffrn_source 'micro-focus sealed X-ray tube'
_diffrn_source_type 'PhotonJet (Cu) X-ray Source'
_exptl_absorpt_coefficient_mu 23.518
_exptl_absorpt_correction_T_max 1.00000
_exptl_absorpt_correction_T_min 0.38941
_exptl_absorpt_correction_type multi-scan
_exptl_absorpt_process_details
;
CrysAlisPro 1.171.41.123a (Rigaku Oxford Diffraction, 2022)
Empirical absorption correction using spherical harmonics,
implemented in SCALE3 ABSPACK scaling algorithm.
;
_exptl_crystal_colour colourless
_exptl_crystal_colour_primary colourless
_exptl_crystal_density_diffrn 1.949
_exptl_crystal_description plate
_exptl_crystal_F_000 2164
_exptl_crystal_size_max 0.2
_exptl_crystal_size_mid 0.12
_exptl_crystal_size_min 0.1
_refine_diff_density_max 7.856
_refine_diff_density_min -5.860
_refine_diff_density_rms 0.476
_refine_ls_extinction_method none
_refine_ls_goodness_of_fit_ref 1.128
_refine_ls_hydrogen_treatment constr
_refine_ls_matrix_type full
_refine_ls_number_parameters 1032
_refine_ls_number_reflns 14925
_refine_ls_number_restraints 174
_refine_ls_restrained_S_all 1.123
_refine_ls_R_factor_all 0.1231
_refine_ls_R_factor_gt 0.1205
_refine_ls_shift/su_max 0.000
_refine_ls_shift/su_mean 0.000
_refine_ls_structure_factor_coef Fsqd
_refine_ls_weighting_details 'w=1/[\s^2^(Fo^2^)+(0.0711P)^2^+623.2277P] where P=(Fo^2^+2Fc^2^)/3'
_refine_ls_weighting_scheme calc
_refine_ls_wR_factor_gt 0.3275
_refine_ls_wR_factor_ref 0.3285
_reflns_Friedel_coverage 0.000
_reflns_number_gt 14035
_reflns_number_total 14925
_reflns_threshold_expression 'I > 2\s(I)'
_cod_data_source_file d2ce00650b2.cif
_cod_data_source_block NU-351
_cod_original_cell_volume 3793.24(11)
_cod_database_code 7245131
_shelx_shelxl_version_number 2018/3
_chemical_oxdiff_formula 'Ce C O'
_shelx_space_group_comment
;
The symmetry employed for this shelxl refinement is uniquely defined
by the following loop, which should always be used as a source of
symmetry information in preference to the above space-group names.
They are only intended as comments.
;
_reflns_odcompleteness_completeness 99.97
_reflns_odcompleteness_iscentric 1
_reflns_odcompleteness_theta 58.86
_olex2_refinement_description
;
1. Uiso/Uaniso restraints and constraints
C12 \\sim O14 \\sim O13: within 2A with sigma of 0.01 and sigma for terminal
atoms of 0.02 within 2A
C12 \\sim O13 \\sim C6 \\sim C7 \\sim C11: within 2A with sigma of 0.01 and
sigma for terminal atoms of 0.02 within 2A
C15 \\sim O16 \\sim O17 \\sim C9: within 2A with sigma of 0.01 and sigma for
terminal atoms of 0.02 within 2A
C24 \\sim C25 \\sim C28 \\sim C29 \\sim C27 \\sim C26 \\sim C33: within 2A with
sigma of 0.01 and sigma for terminal atoms of 0.02 within 2A
Uanis(C94) \\sim Ueq: with sigma of 0.01 and sigma for terminal atoms of 0.02
Uanis(O96) \\sim Ueq: with sigma of 0.01 and sigma for terminal atoms of 0.02
Uanis(O31) \\sim Ueq: with sigma of 0.01 and sigma for terminal atoms of 0.02
Uanis(C12) \\sim Ueq: with sigma of 0.01 and sigma for terminal atoms of 0.02
Uanis(C45) \\sim Ueq: with sigma of 0.01 and sigma for terminal atoms of 0.02
Uanis(C12) \\sim Ueq, Uanis(O13) \\sim Ueq, Uanis(C15) \\sim Ueq, Uanis(O16)
\\sim Ueq: with sigma of 0.005 and sigma for terminal atoms of 0.01
Uanis(C30) \\sim Ueq, Uanis(O31) \\sim Ueq: with sigma of 0.005 and sigma for
terminal atoms of 0.01
Uanis(C30) \\sim Ueq: with sigma of 0.0001 and sigma for terminal atoms of
0.0002
Uanis(O22) \\sim Ueq: with sigma of 0.01 and sigma for terminal atoms of 0.02
Uanis(C21) \\sim Ueq, Uanis(O22) \\sim Ueq, Uanis(O93) \\sim Ueq: with sigma of
0.001 and sigma for terminal atoms of 0.002
Uanis(O13) \\sim Ueq: with sigma of 0.001 and sigma for terminal atoms of 0.002
Uanis(C69) \\sim Ueq: with sigma of 0.01 and sigma for terminal atoms of 0.02
Uanis(C33) \\sim Ueq: with sigma of 0.01 and sigma for terminal atoms of 0.02
Uanis(C94) = Uanis(C30)
Uanis(O31) = Uanis(O96)
2.a Secondary CH2 refined with riding coordinates:
 C61(H61A,H61B), C50(H50A,H50B)
2.b Aromatic/amide H refined with riding coordinates:
 C44(H44), C56(H56), C20(H20), C7(H7), C38(H38), C49(H49), C8(H8), C55(H55),
 C37(H37), C68(H68), C11(H11), C28(H28), C62(H62), C43(H43), C19(H19), C86(H86),
  C10(H10), C29(H29), C89(H89), C67(H67), C25(H25), C108(H108), C90(H90),
 C26(H26), C98(H98), C87(H87), C103(H103), C77(H77), C74(H74), C78(H78),
 C75(H75), C113(H113)
2.c Idealised Me refined as rotating group:
 C106(H10A,H10B,H10C), C105(H10D,H10E,H10F), C111(H11A,H11B,H11C), C110(H11D,
 H11E,H11F), C101(H10G,H10H,H10I), C100(H10J,H10K,H10L), C116(H11G,H11H,H11I),
 C115(H11J,H11K,H11L)
;
_olex2_submission_special_instructions 'No special instructions were received'
_oxdiff_exptl_absorpt_empirical_details
;
Empirical correction (ABSPACK) includes:
- Absorption correction using spherical harmonics
- Frame scaling
;
_oxdiff_exptl_absorpt_empirical_full_max 2.387
_oxdiff_exptl_absorpt_empirical_full_min 0.385

loop_
_space_group_symop_operation_xyz
'x, y, z'
'-x, -y, -z'

loop_
_atom_site_label
_atom_site_type_symbol
_atom_site_fract_x
_atom_site_fract_y
_atom_site_fract_z
_atom_site_U_iso_or_equiv
_atom_site_adp_type
_atom_site_occupancy
_atom_site_site_symmetry_order
_atom_site_calc_flag
_atom_site_refinement_flags_posn
_atom_site_refinement_flags_adp
_atom_site_refinement_flags_occupancy
_atom_site_disorder_assembly
_atom_site_disorder_group
Ce1 Ce 0.51509(8) 0.25067(7) 0.75294(6) 0.0106(2) Uani 1 1 d . . . . .
Ce2 Ce 0.74024(8) 1.07675(7) 0.76115(6) 0.0126(3) Uani 1 1 d . . . . .
Ce3 Ce 0.14356(9) 0.65918(8) 0.73755(7) 0.0180(3) Uani 1 1 d . . . . .
Ce4 Ce 0.30817(8) 0.42769(8) 0.77560(7) 0.0157(3) Uani 1 1 d . . . . .
Ce5 Ce 0.86907(8) 0.84412(8) 0.75428(7) 0.0174(3) Uani 1 1 d . . . . .
O13 O -0.3213(9) 0.2478(8) 0.7398(7) 0.009(2) Uani 1 1 d . U . . .
O23 O 0.4423(10) 1.1524(9) 0.8488(8) 0.015(3) Uani 1 1 d . . . . .
C30 C 0.2526(13) 0.2452(12) 0.7494(10) 0.0065(18) Uani 1 1 d . U . . .
O35 O 1.0343(13) 0.8595(12) 0.7546(9) 0.028(4) Uani 1 1 d . . . . .
O22 O 0.5975(10) 1.1340(10) 0.8382(8) 0.017(3) Uani 1 1 d . U . . .
O41 O 0.8874(10) 0.9978(11) 0.8178(8) 0.020(3) Uani 1 1 d . . . . .
O34 O 0.1873(12) 0.8201(11) 0.7362(10) 0.027(4) Uani 1 1 d . . . . .
O46 O 0.4588(10) 0.4109(10) 0.6955(9) 0.020(3) Uani 1 1 d . . . . .
O40 O 0.7912(10) 1.0719(10) 0.8983(9) 0.018(3) Uani 1 1 d . . . . .
O52 O 0.8369(11) 0.9703(12) 0.6701(9) 0.024(4) Uani 1 1 d . . . . .
O59 O 0.4237(11) 0.3508(10) 0.8527(8) 0.018(3) Uani 1 1 d . . . . .
O64 O 0.5215(11) 1.1258(9) 0.6730(9) 0.019(3) Uani 1 1 d . . . . .
O58 O 0.5793(11) 0.3375(11) 0.8578(9) 0.022(3) Uani 1 1 d . . . . .
O72 O 0.2238(12) 0.4319(12) 0.9013(10) 0.028(4) Uani 1 1 d . . . . .
O53 O 0.8727(11) 1.1098(11) 0.6604(9) 0.022(3) Uani 1 1 d . . . . .
O81 O -0.0647(13) 0.2900(13) 0.3730(10) 0.033(4) Uani 1 1 d . . . . .
O84 O 0.1123(15) 0.5281(13) 0.6627(10) 0.039(5) Uani 1 1 d . . . . .
O47 O 0.5350(13) 0.3126(12) 0.6220(9) 0.030(4) Uani 1 1 d . . . . .
O70 O 0.1487(11) 0.5151(10) 0.8216(9) 0.022(3) Uani 1 1 d . . . . .
O14 O -0.1788(12) 0.2151(11) 0.7938(9) 0.023(3) Uani 1 1 d . U . . .
O92 O 0.7174(12) 0.9057(12) 0.8116(10) 0.030(4) Uani 1 1 d . . . . .
O32 O 0.1961(11) 0.2980(10) 0.7710(11) 0.030(4) Uani 1 1 d . . . . .
O97 O 0.1536(12) 0.7057(12) 0.8725(10) 0.031(4) Uani 1 1 d . . . . .
O102 O 0.2595(13) 0.6727(13) 0.6287(10) 0.033(4) Uani 1 1 d . . . . .
O16 O -0.0166(13) 0.6507(11) 0.7713(10) 0.030(3) Uani 1 1 d . U . . .
O83 O 0.2467(13) 0.4473(13) 0.6582(10) 0.032(4) Uani 1 1 d . . . . .
O80 O 0.0708(13) 0.2143(13) 0.3628(10) 0.033(4) Uani 1 1 d . . . . .
O107 O 0.8814(13) 0.8093(12) 0.8883(10) 0.033(4) Uani 1 1 d . . . . .
O65 O 0.6675(11) 1.0808(12) 0.6355(9) 0.027(4) Uani 1 1 d . . . . .
O96 O 0.3070(12) 0.6099(11) 0.7675(9) 0.026(3) Uani 1 1 d . U . . .
C51 C 0.8817(14) 1.0360(15) 0.6368(11) 0.016(4) Uani 1 1 d . . . . .
C39 C 0.8664(16) 1.0261(13) 0.8828(13) 0.018(4) Uani 1 1 d . . . . .
O95 O 0.4215(13) 0.5359(12) 0.8229(12) 0.036(4) Uani 1 1 d . . . . .
O93 O 0.5975(11) 0.9745(10) 0.7575(9) 0.022(3) Uani 1 1 d . U . . .
C42 C 0.4979(16) 0.4466(15) 0.5642(13) 0.021(5) Uani 1 1 d . . . . .
C36 C 0.9352(14) 1.0136(13) 0.9442(12) 0.014(4) Uani 1 1 d . . . . .
C21 C 0.5146(15) 1.1148(14) 0.8722(12) 0.016(4) Uani 1 1 d . U . . .
C54 C 0.5002(16) 0.4366(13) 0.9436(12) 0.017(4) Uani 1 1 d . . . . .
C44 C 0.4452(16) 0.5243(16) 0.5655(14) 0.024(5) Uani 1 1 d . . . . .
H44 H 0.408152 0.541677 0.609424 0.029 Uiso 1 1 calc R U . . .
N109 N 0.8980(16) 0.7861(16) 1.0124(12) 0.034(5) Uani 1 1 d . . . . .
C56 C 0.5844(15) 0.4823(16) 0.9561(13) 0.022(5) Uani 1 1 d . . . . .
H56 H 0.641975 0.469845 0.927128 0.027 Uiso 1 1 calc R U . . .
C20 C 0.5782(16) 0.9579(17) 1.0253(13) 0.024(5) Uani 1 1 d . . . . .
H20 H 0.633962 0.930367 1.042930 0.028 Uiso 1 1 calc R U . . .
O17 O -0.1768(13) 0.6897(11) 0.7713(10) 0.030(3) Uani 1 1 d . U . . .
C7 C -0.2686(16) 0.4319(16) 0.7531(13) 0.022(4) Uani 1 1 d . U . . .
H7 H -0.333750 0.419297 0.745661 0.027 Uiso 1 1 calc R U . . .
O112 O 0.7301(13) 0.8082(14) 0.6743(12) 0.040(5) Uani 1 1 d . . . . .
C38 C 0.9096(15) 1.0357(16) 1.0169(13) 0.021(5) Uani 1 1 d . . . . .
H38 H 0.848205 1.060706 1.028744 0.025 Uiso 1 1 calc R U . . .
C18 C 0.5085(15) 1.0552(14) 0.9364(12) 0.014(4) Uani 1 1 d . . . . .
C49 C 0.9320(19) 0.9395(18) 0.5253(14) 0.031(6) Uani 1 1 d . . . . .
H49 H 0.885055 0.898443 0.542155 0.037 Uiso 1 1 calc R U . . .
C6 C -0.2043(15) 0.3655(15) 0.7606(12) 0.018(3) Uani 1 1 d . U . . .
C8 C -0.2385(15) 0.5189(14) 0.7565(15) 0.023(5) Uani 1 1 d . . . . .
H8 H -0.284381 0.564836 0.753102 0.028 Uiso 1 1 calc R U . . .
N99 N 0.2555(16) 0.7387(15) 0.9632(13) 0.033(5) Uani 1 1 d . . . . .
C15 C -0.1131(17) 0.6366(16) 0.7664(14) 0.024(3) Uani 1 1 d . U . . .
C24 C 1.2247(16) 1.1469(16) 0.7393(14) 0.023(3) Uani 1 1 d . U . . .
C94 C 0.3916(13) 0.6067(12) 0.7971(10) 0.0065(18) Uani 1 1 d . U . . .
C55 C 0.4187(17) 0.4539(15) 0.9881(12) 0.020(5) Uani 1 1 d . . . . .
H55 H 0.362760 0.421117 0.980371 0.024 Uiso 1 1 calc R U . . .
C37 C 1.0278(16) 0.9781(17) 0.9262(12) 0.022(5) Uani 1 1 d . . . . .
H37 H 1.046847 0.963771 0.875585 0.026 Uiso 1 1 calc R U . . .
C68 C 0.0768(17) 0.4430(15) 1.0110(13) 0.023(5) Uani 1 1 d . . . . .
H68 H 0.128930 0.404336 1.019031 0.027 Uiso 1 1 calc R U . . .
C66 C 0.0750(16) 0.4908(15) 0.9451(13) 0.021(5) Uani 1 1 d . . . . .
C69 C 0.1538(14) 0.4794(14) 0.8857(11) 0.015(4) Uani 1 1 d . U . . .
C11 C -0.1066(16) 0.3868(15) 0.7684(13) 0.021(4) Uani 1 1 d . U . . .
H11 H -0.060856 0.340774 0.772355 0.025 Uiso 1 1 calc R U . . .
C28 C 1.0948(16) 1.0439(15) 0.7402(14) 0.022(3) Uani 1 1 d . U . . .
H28 H 1.028032 1.033071 0.741873 0.027 Uiso 1 1 calc R U . . .
C62 C 0.5986(16) 1.0026(16) 0.5076(13) 0.023(5) Uani 1 1 d . . . . .
H62 H 0.665880 1.004364 0.512070 0.027 Uiso 1 1 calc R U . . .
C45 C 0.4983(16) 0.3867(16) 0.6316(13) 0.021(5) Uani 1 1 d . U . . .
C63 C 0.5780(17) 1.0881(15) 0.6300(13) 0.022(5) Uani 1 1 d . . . . .
C60 C 0.5386(16) 1.0410(15) 0.5623(12) 0.019(4) Uani 1 1 d . . . . .
C61 C 0.5618(17) 0.9610(15) 0.4454(13) 0.022(5) Uani 1 1 d . . . . .
H61A H 0.585112 0.899519 0.445366 0.026 Uiso 1 1 calc R U . . .
H61B H 0.590752 0.989056 0.399611 0.026 Uiso 1 1 calc R U . . .
C43 C 0.5523(18) 0.4238(16) 0.4989(14) 0.025(5) Uani 1 1 d . . . . .
H43 H 0.588920 0.370977 0.498458 0.030 Uiso 1 1 calc R U . . .
C19 C 0.5861(16) 1.0100(16) 0.9622(14) 0.025(5) Uani 1 1 d . . . . .
H19 H 0.646613 1.014985 0.935723 0.029 Uiso 1 1 calc R U . . .
C12 C -0.2268(14) 0.2680(13) 0.7611(11) 0.014(3) Uani 1 1 d . U . . .
C88 C 0.4487(17) 0.6878(15) 0.7982(15) 0.027(5) Uani 1 1 d . . . . .
C86 C 0.4801(17) 0.8360(17) 0.7597(14) 0.026(5) Uani 1 1 d . . . . .
H86 H 0.464219 0.886934 0.732088 0.031 Uiso 1 1 calc R U . . .
C10 C -0.0774(16) 0.4705(17) 0.7704(13) 0.025(5) Uani 1 1 d . . . . .
H10 H -0.011683 0.482380 0.775656 0.030 Uiso 1 1 calc R U . . .
C48 C 0.9433(16) 1.0152(15) 0.5657(13) 0.021(5) Uani 1 1 d . . . . .
C27 C 1.1598(16) 0.9734(15) 0.7380(13) 0.021(3) Uani 1 1 d . U . . .
C29 C 1.1263(15) 1.1273(15) 0.7401(13) 0.021(3) Uani 1 1 d . U . . .
H29 H 1.080937 1.174090 0.740512 0.025 Uiso 1 1 calc R U . . .
C89 C 0.5346(18) 0.6842(16) 0.8370(15) 0.027(5) Uani 1 1 d . . . . .
H89 H 0.552628 0.632475 0.862674 0.032 Uiso 1 1 calc R U . . .
C91 C 0.6264(16) 0.9112(16) 0.7886(14) 0.024(5) Uani 1 1 d . . . . .
C57 C 0.5030(15) 0.3724(13) 0.8823(11) 0.013(4) Uani 1 1 d . . . . .
C67 C 0.0016(16) 0.4513(15) 1.0662(14) 0.022(5) Uani 1 1 d . . . . .
H67 H 0.002598 0.417852 1.111192 0.027 Uiso 1 1 calc R U . . .
N104 N 0.2382(18) 0.7310(19) 0.5135(14) 0.044(6) Uani 1 1 d . . . . .
C79 C 0.0157(17) 0.2676(16) 0.3919(15) 0.027(5) Uani 1 1 d . . . . .
C50 C 0.9895(18) 0.9220(18) 0.4592(14) 0.029(5) Uani 1 1 d . . . . .
H50A H 1.024490 0.866273 0.466886 0.035 Uiso 1 1 calc R U . . .
H50B H 0.946188 0.912062 0.417854 0.035 Uiso 1 1 calc R U . . .
C25 C 1.2876(16) 1.0795(16) 0.7371(14) 0.026(4) Uani 1 1 d . U . . .
H25 H 1.354003 1.091641 0.736599 0.031 Uiso 1 1 calc R U . . .
C85 C 0.5665(16) 0.8301(15) 0.7998(14) 0.023(5) Uani 1 1 d . . . . .
C73 C 0.0507(18) 0.3148(17) 0.4612(13) 0.027(5) Uani 1 1 d . . . . .
C108 C 0.929(2) 0.7875(17) 0.9416(16) 0.035(6) Uani 1 1 d . . . . .
H108 H 0.993710 0.770323 0.930344 0.042 Uiso 1 1 calc R U . . .
N114 N 0.6094(16) 0.7596(15) 0.6069(13) 0.034(5) Uani 1 1 d . . . . .
C90 C 0.5906(17) 0.7569(16) 0.8367(16) 0.029(6) Uani 1 1 d . . . . .
H90 H 0.647825 0.755726 0.863096 0.035 Uiso 1 1 calc R U . . .
C26 C 1.2580(16) 0.9905(16) 0.7355(13) 0.022(3) Uani 1 1 d . U . . .
H26 H 1.303753 0.943974 0.732735 0.027 Uiso 1 1 calc R U . . .
C9 C -0.1420(17) 0.5401(16) 0.7648(13) 0.024(4) Uani 1 1 d . U . . .
C82 C 0.1626(18) 0.4652(17) 0.6381(14) 0.027(5) Uani 1 1 d . . . . .
C98 C 0.2232(19) 0.7482(19) 0.8967(15) 0.032(6) Uani 1 1 d . . . . .
H98 H 0.253588 0.789662 0.863793 0.039 Uiso 1 1 calc R U . . .
C87 C 0.4211(19) 0.7633(19) 0.7636(15) 0.032(6) Uani 1 1 d . . . . .
H87 H 0.360668 0.766065 0.741774 0.039 Uiso 1 1 calc R U . . .
C76 C 0.1233(19) 0.408(2) 0.5784(14) 0.033(6) Uani 1 1 d . . . . .
C106 C 0.238(3) 0.817(2) 0.536(2) 0.053(9) Uani 1 1 d . . . . .
H10A H 0.225140 0.820464 0.590441 0.080 Uiso 1 1 calc R U . . .
H10B H 0.188182 0.849539 0.510475 0.080 Uiso 1 1 calc R U . . .
H10C H 0.300506 0.842662 0.522385 0.080 Uiso 1 1 calc R U . . .
C103 C 0.244(2) 0.666(2) 0.5602(17) 0.039(7) Uani 1 1 d . . . . .
H103 H 0.236430 0.608340 0.540938 0.047 Uiso 1 1 calc R U . . .
C77 C 0.028(2) 0.421(2) 0.5602(16) 0.044(8) Uani 1 1 d . . . . .
H77 H -0.012087 0.460779 0.588310 0.053 Uiso 1 1 calc R U . . .
C74 C 0.147(2) 0.299(2) 0.4835(18) 0.041(7) Uani 1 1 d . . . . .
H74 H 0.186852 0.256527 0.458166 0.049 Uiso 1 1 calc R U . . .
C105 C 0.223(3) 0.713(3) 0.4322(18) 0.066(11) Uani 1 1 d . . . . .
H10D H 0.168429 0.747823 0.416408 0.098 Uiso 1 1 calc R U . . .
H10E H 0.211073 0.650853 0.425303 0.098 Uiso 1 1 calc R U . . .
H10F H 0.280735 0.729806 0.401699 0.098 Uiso 1 1 calc R U . . .
C78 C -0.0052(19) 0.375(2) 0.5009(16) 0.040(7) Uani 1 1 d . . . . .
H78 H -0.068829 0.385899 0.486886 0.048 Uiso 1 1 calc R U . . .
C111 C 0.958(3) 0.763(2) 1.0731(19) 0.053(9) Uani 1 1 d . . . . .
H11A H 1.022394 0.746524 1.052285 0.080 Uiso 1 1 calc R U . . .
H11B H 0.930592 0.712773 1.101011 0.080 Uiso 1 1 calc R U . . .
H11C H 0.962825 0.812660 1.107224 0.080 Uiso 1 1 calc R U . . .
C75 C 0.178(2) 0.346(2) 0.5422(17) 0.041(7) Uani 1 1 d . . . . .
H75 H 0.240898 0.335610 0.558021 0.050 Uiso 1 1 calc R U . . .
C110 C 0.799(2) 0.807(2) 1.0346(19) 0.049(8) Uani 1 1 d . . . . .
H11D H 0.796452 0.862381 1.063001 0.073 Uiso 1 1 calc R U . . .
H11E H 0.772110 0.760203 1.066229 0.073 Uiso 1 1 calc R U . . .
H11F H 0.762423 0.813722 0.989556 0.073 Uiso 1 1 calc R U . . .
C101 C 0.215(3) 0.679(3) 1.019(2) 0.065(11) Uani 1 1 d . . . . .
H10G H 0.159413 0.650009 0.998863 0.097 Uiso 1 1 calc R U . . .
H10H H 0.195084 0.710999 1.064680 0.097 Uiso 1 1 calc R U . . .
H10I H 0.263100 0.634243 1.030444 0.097 Uiso 1 1 calc R U . . .
C100 C 0.339(2) 0.788(3) 0.9848(19) 0.052(9) Uani 1 1 d . . . . .
H10J H 0.360659 0.826654 0.943453 0.078 Uiso 1 1 calc R U . . .
H10K H 0.391144 0.746780 0.995689 0.078 Uiso 1 1 calc R U . . .
H10L H 0.322266 0.822974 1.029816 0.078 Uiso 1 1 calc R U . . .
C116 C 0.628(2) 0.671(2) 0.6226(19) 0.044(7) Uani 1 1 d . . . . .
H11G H 0.686978 0.665322 0.649464 0.066 Uiso 1 1 calc R U . . .
H11H H 0.634862 0.637523 0.575366 0.066 Uiso 1 1 calc R U . . .
H11I H 0.574508 0.646890 0.654063 0.066 Uiso 1 1 calc R U . . .
C113 C 0.658(2) 0.8244(19) 0.6338(15) 0.033(6) Uani 1 1 d . . . . .
H113 H 0.640778 0.883290 0.623445 0.039 Uiso 1 1 calc R U . . .
C115 C 0.520(3) 0.782(3) 0.567(2) 0.063(11) Uani 1 1 d . . . . .
H11J H 0.529274 0.765284 0.513317 0.095 Uiso 1 1 calc R U . . .
H11K H 0.506718 0.844774 0.570459 0.095 Uiso 1 1 calc R U . . .
H11L H 0.465809 0.749372 0.589589 0.095 Uiso 1 1 calc R U . . .
O31 O 0.3528(12) 0.2583(11) 0.7320(9) 0.026(3) Uani 1 1 d . U . . .
C33 C 1.1306(15) 0.8735(16) 0.7437(13) 0.021(4) Uani 1 1 d . U . . .

loop_
_atom_site_aniso_label
_atom_site_aniso_U_11
_atom_site_aniso_U_22
_atom_site_aniso_U_33
_atom_site_aniso_U_23
_atom_site_aniso_U_13
_atom_site_aniso_U_12
Ce1 0.0110(5) 0.0106(5) 0.0102(5) 0.0012(4) -0.0008(4) -0.0030(4)
Ce2 0.0101(5) 0.0141(5) 0.0138(5) 0.0008(4) -0.0025(4) -0.0022(4)
Ce3 0.0175(6) 0.0182(6) 0.0184(6) -0.0008(5) 0.0000(4) -0.0063(4)
Ce4 0.0132(5) 0.0154(6) 0.0182(6) 0.0015(4) 0.0018(4) -0.0019(4)
Ce5 0.0148(6) 0.0164(6) 0.0211(6) -0.0003(5) -0.0014(4) -0.0054(4)
O13 0.010(3) 0.009(3) 0.009(3) 0.0000(10) -0.0017(10) -0.0002(10)
O23 0.007(6) 0.014(7) 0.024(8) 0.005(6) 0.002(6) -0.001(5)
C30 0.0065(18) 0.0065(18) 0.0065(18) 0.00000(10) -0.00035(14) -0.00008(11)
O35 0.035(10) 0.035(10) 0.012(8) 0.016(7) 0.010(7) 0.012(8)
O22 0.017(3) 0.017(3) 0.017(3) 0.0003(10) -0.0007(10) -0.0006(10)
O41 0.013(7) 0.034(9) 0.012(7) -0.005(6) -0.003(5) -0.002(6)
O34 0.025(9) 0.028(9) 0.029(9) 0.006(7) -0.006(7) -0.013(7)
O46 0.005(7) 0.022(8) 0.034(9) 0.004(7) -0.002(6) -0.001(6)
O40 0.003(6) 0.025(8) 0.026(8) -0.008(6) 0.001(6) -0.002(6)
O52 0.014(7) 0.041(10) 0.018(8) 0.004(7) -0.003(6) -0.001(7)
O59 0.017(7) 0.021(8) 0.015(7) 0.001(6) -0.002(6) -0.007(6)
O64 0.024(8) 0.010(7) 0.024(8) -0.003(6) -0.003(6) -0.004(6)
O58 0.017(8) 0.027(9) 0.021(8) -0.004(7) 0.001(6) -0.005(6)
O72 0.019(8) 0.036(10) 0.028(9) 0.003(7) 0.005(7) -0.002(7)
O53 0.017(8) 0.027(9) 0.021(8) -0.002(7) 0.001(6) -0.006(6)
O81 0.035(10) 0.043(11) 0.021(9) -0.003(8) 0.002(7) 0.003(8)
O84 0.053(13) 0.041(11) 0.021(9) -0.011(8) 0.004(8) 0.000(9)
O47 0.037(10) 0.030(9) 0.021(9) 0.015(7) 0.004(7) 0.005(8)
O70 0.022(8) 0.020(8) 0.024(8) 0.002(6) 0.002(6) -0.002(6)
O14 0.024(7) 0.023(7) 0.023(7) 0.004(6) -0.009(6) -0.001(6)
O92 0.017(8) 0.034(10) 0.040(10) 0.011(8) -0.014(7) -0.008(7)
O32 0.015(8) 0.014(8) 0.061(12) -0.005(8) 0.005(8) -0.003(6)
O97 0.023(9) 0.037(10) 0.034(10) -0.006(8) -0.007(7) -0.004(7)
O102 0.028(10) 0.048(12) 0.022(9) 0.005(8) 0.006(7) 0.004(8)
O16 0.037(5) 0.022(5) 0.032(5) -0.005(4) -0.008(4) -0.001(4)
O83 0.026(9) 0.041(11) 0.029(9) 0.002(8) -0.003(7) -0.008(8)
O80 0.025(9) 0.047(11) 0.027(9) -0.004(8) -0.001(7) 0.000(8)
O107 0.029(10) 0.037(10) 0.032(10) 0.004(8) 0.005(8) -0.002(8)
O65 0.015(8) 0.046(11) 0.019(8) -0.004(7) -0.003(6) 0.004(7)
O96 0.029(4) 0.021(4) 0.027(4) -0.001(3) 0.010(3) -0.010(3)
C51 0.011(9) 0.026(12) 0.012(10) 0.015(9) -0.002(7) -0.005(8)
C39 0.019(11) 0.007(9) 0.027(12) 0.002(8) 0.002(9) -0.005(8)
O95 0.031(10) 0.028(10) 0.050(12) 0.006(8) -0.010(8) -0.007(8)
O93 0.022(3) 0.022(3) 0.023(3) 0.0001(10) -0.0012(10) -0.0005(10)
C42 0.019(11) 0.023(12) 0.022(12) -0.005(9) 0.003(9) -0.010(9)
C36 0.009(9) 0.014(10) 0.019(10) 0.004(8) -0.007(8) -0.005(7)
C21 0.015(4) 0.016(4) 0.016(4) 0.0000(10) -0.0008(10) -0.0003(10)
C54 0.027(12) 0.010(9) 0.015(10) -0.004(8) -0.002(8) -0.011(8)
C44 0.018(11) 0.030(13) 0.023(12) 0.004(10) 0.002(9) -0.005(9)
N109 0.033(12) 0.044(14) 0.024(11) -0.002(10) -0.002(9) -0.006(10)
C56 0.009(10) 0.036(13) 0.021(11) -0.005(10) 0.001(8) -0.008(9)
C20 0.013(10) 0.034(13) 0.024(12) 0.012(10) 0.004(9) 0.002(9)
O17 0.029(7) 0.023(7) 0.039(8) 0.002(6) -0.005(6) -0.007(6)
C7 0.013(8) 0.026(9) 0.029(9) 0.002(7) -0.004(7) -0.008(7)
O112 0.023(9) 0.045(12) 0.053(12) 0.008(10) -0.012(9) -0.017(8)
C38 0.009(9) 0.029(12) 0.027(12) 0.003(10) -0.006(8) -0.004(8)
C18 0.012(10) 0.017(10) 0.015(10) 0.001(8) -0.008(8) -0.005(8)
C49 0.030(13) 0.040(15) 0.023(13) -0.002(11) 0.007(10) -0.009(11)
C6 0.013(6) 0.021(6) 0.020(6) 0.001(6) -0.001(5) -0.008(5)
C8 0.012(10) 0.007(9) 0.050(15) 0.007(9) -0.002(10) 0.000(8)
N99 0.030(12) 0.030(12) 0.041(13) -0.010(10) -0.014(10) 0.004(9)
C15 0.024(5) 0.024(5) 0.026(5) -0.002(4) -0.007(4) -0.006(4)
C24 0.014(7) 0.025(7) 0.028(8) -0.002(7) 0.005(6) -0.008(6)
C94 0.0065(18) 0.0065(18) 0.0065(18) 0.00000(10) -0.00035(14) -0.00008(11)
C55 0.024(11) 0.020(11) 0.016(11) -0.002(9) -0.006(9) -0.007(9)
C37 0.019(11) 0.038(13) 0.006(9) 0.005(9) 0.004(8) -0.001(10)
C68 0.023(11) 0.019(11) 0.027(12) 0.000(9) -0.001(9) 0.005(9)
C66 0.021(11) 0.021(11) 0.021(11) -0.004(9) 0.002(9) -0.001(9)
C69 0.011(7) 0.020(8) 0.013(7) 0.000(6) 0.004(6) -0.004(6)
C11 0.017(8) 0.024(8) 0.022(8) 0.003(7) -0.003(7) -0.007(7)
C28 0.013(7) 0.024(7) 0.030(8) 0.003(6) 0.001(6) -0.004(6)
C62 0.015(10) 0.030(13) 0.024(12) -0.010(10) -0.010(9) 0.001(9)
C45 0.015(8) 0.029(8) 0.018(8) 0.003(7) 0.005(6) -0.004(7)
C63 0.030(13) 0.017(11) 0.019(11) -0.002(9) 0.003(9) -0.015(9)
C60 0.019(11) 0.024(11) 0.015(10) 0.002(9) -0.010(8) -0.008(9)
C61 0.027(12) 0.022(11) 0.017(11) 0.002(9) -0.002(9) -0.003(9)
C43 0.028(13) 0.020(11) 0.027(13) 0.010(10) 0.005(10) -0.001(9)
C19 0.010(10) 0.030(13) 0.033(13) 0.004(10) 0.000(9) 0.000(9)
C12 0.013(4) 0.017(4) 0.013(4) 0.002(4) -0.006(4) -0.008(4)
C88 0.019(11) 0.018(11) 0.044(15) 0.003(10) -0.014(10) -0.012(9)
C86 0.022(12) 0.027(13) 0.030(13) 0.008(10) -0.003(10) -0.006(10)
C10 0.011(10) 0.037(14) 0.025(12) 0.008(10) 0.006(9) 0.001(9)
C48 0.019(11) 0.025(12) 0.019(11) 0.003(9) -0.004(8) -0.004(9)
C27 0.013(6) 0.024(7) 0.026(7) 0.000(6) 0.002(5) -0.005(6)
C29 0.009(7) 0.024(7) 0.028(8) -0.003(6) 0.002(6) -0.005(6)
C89 0.024(12) 0.021(12) 0.035(14) 0.008(10) -0.011(10) -0.009(10)
C91 0.014(11) 0.025(12) 0.035(14) 0.008(10) -0.002(9) -0.004(9)
C57 0.015(10) 0.014(10) 0.011(9) -0.005(8) 0.000(7) -0.003(8)
C67 0.016(11) 0.024(12) 0.027(12) 0.002(9) 0.001(9) -0.002(9)
N104 0.035(13) 0.057(17) 0.038(14) 0.015(12) 0.002(11) 0.016(12)
C79 0.018(12) 0.026(12) 0.036(14) -0.002(11) 0.013(10) -0.002(9)
C50 0.026(13) 0.037(14) 0.024(13) 0.005(11) 0.006(10) -0.005(11)
C25 0.013(7) 0.031(8) 0.034(8) -0.002(7) 0.006(6) -0.010(6)
C85 0.015(11) 0.022(12) 0.030(13) 0.010(10) 0.000(9) -0.003(9)
C73 0.027(13) 0.034(14) 0.020(12) -0.004(10) -0.007(9) 0.003(10)
C108 0.041(16) 0.025(13) 0.038(16) 0.004(11) 0.002(12) -0.002(11)
N114 0.034(12) 0.029(12) 0.040(13) 0.009(10) -0.019(10) -0.012(9)
C90 0.019(12) 0.024(12) 0.046(16) 0.008(11) -0.016(11) -0.004(10)
C26 0.012(7) 0.025(7) 0.030(8) -0.001(7) 0.004(6) -0.008(6)
C9 0.025(8) 0.027(8) 0.022(8) 0.000(7) -0.003(7) -0.010(7)
C82 0.027(13) 0.030(13) 0.025(12) 0.004(10) -0.012(10) -0.018(10)
C98 0.026(13) 0.043(16) 0.027(13) -0.011(11) 0.005(10) -0.002(11)
C87 0.024(13) 0.040(15) 0.034(14) 0.000(12) -0.008(11) -0.009(11)
C76 0.028(13) 0.053(17) 0.017(12) -0.004(11) 0.003(10) -0.009(12)
C106 0.05(2) 0.043(19) 0.06(2) 0.016(16) -0.006(17) -0.004(15)
C103 0.031(15) 0.047(17) 0.039(17) 0.007(13) 0.005(12) -0.002(13)
C77 0.040(17) 0.07(2) 0.028(15) -0.020(14) -0.010(12) 0.004(15)
C74 0.027(14) 0.051(18) 0.048(18) -0.010(14) -0.018(12) -0.007(13)
C105 0.07(3) 0.09(3) 0.030(17) 0.020(18) 0.009(16) 0.00(2)
C78 0.017(12) 0.07(2) 0.039(16) -0.016(14) -0.004(11) -0.008(12)
C111 0.07(2) 0.05(2) 0.042(18) 0.010(15) -0.017(16) -0.006(17)
C75 0.041(17) 0.046(17) 0.038(16) -0.015(13) -0.012(13) 0.004(13)
C110 0.041(18) 0.06(2) 0.041(18) -0.003(15) 0.012(14) 0.006(15)
C101 0.04(2) 0.10(3) 0.05(2) 0.01(2) -0.005(16) 0.01(2)
C100 0.032(16) 0.08(3) 0.044(18) -0.016(17) -0.013(13) -0.008(16)
C116 0.040(17) 0.040(17) 0.053(19) 0.004(14) -0.011(14) -0.020(13)
C113 0.034(14) 0.034(14) 0.029(14) 0.001(11) 0.009(11) 0.002(11)
C115 0.06(2) 0.06(2) 0.08(3) -0.004(19) -0.04(2) 0.003(18)
O31 0.029(4) 0.021(4) 0.027(4) -0.001(3) 0.010(3) -0.010(3)
C33 0.011(6) 0.029(7) 0.023(7) -0.001(6) 0.002(6) -0.005(6)

loop_
_atom_type_symbol
_atom_type_description
_atom_type_scat_dispersion_real
_atom_type_scat_dispersion_imag
_atom_type_scat_source
C C 0.0181 0.0091 'International Tables Vol C Tables 4.2.6.8 and 6.1.1.4'
H H 0.0000 0.0000 'International Tables Vol C Tables 4.2.6.8 and 6.1.1.4'
Ce Ce -1.8482 9.6596 'International Tables Vol C Tables 4.2.6.8 and 6.1.1.4'
N N 0.0311 0.0180 'International Tables Vol C Tables 4.2.6.8 and 6.1.1.4'
O O 0.0492 0.0322 'International Tables Vol C Tables 4.2.6.8 and 6.1.1.4'

loop_
_geom_angle_atom_site_label_1
_geom_angle_atom_site_label_2
_geom_angle_atom_site_label_3
_geom_angle
_geom_angle_site_symmetry_1
_geom_angle_site_symmetry_3
_geom_angle_publ_flag
O13 Ce1 O23 116.2(5) 1_655 1_545 ?
O13 Ce1 O22 65.6(5) 1_655 1_545 ?
O13 Ce1 O46 105.8(4) 1_655 . ?
O13 Ce1 O59 121.6(4) 1_655 . ?
O13 Ce1 O64 85.9(5) 1_655 1_545 ?
O13 Ce1 O58 71.4(5) 1_655 . ?
O13 Ce1 O47 81.3(5) 1_655 . ?
O13 Ce1 C21 91.8(5) 1_655 1_545 ?
O13 Ce1 C45 92.8(5) 1_655 . ?
O13 Ce1 C57 95.7(5) 1_655 . ?
O13 Ce1 O31 164.8(5) 1_655 . ?
O23 Ce1 O22 50.7(5) 1_545 1_545 ?
O23 Ce1 O46 132.9(4) 1_545 . ?
O23 Ce1 O59 73.5(5) 1_545 . ?
O23 Ce1 O58 87.9(5) 1_545 . ?
O23 Ce1 O47 153.5(6) 1_545 . ?
O23 Ce1 C21 24.4(5) 1_545 1_545 ?
O23 Ce1 C45 151.0(5) 1_545 . ?
O23 Ce1 C57 80.9(5) 1_545 . ?
O22 Ce1 O46 160.6(5) 1_545 . ?
O22 Ce1 C21 26.3(5) 1_545 1_545 ?
O22 Ce1 C45 158.1(5) 1_545 . ?
O22 Ce1 C57 88.9(5) 1_545 . ?
O46 Ce1 C21 152.7(5) . 1_545 ?
O46 Ce1 C45 25.3(5) . . ?
O46 Ce1 C57 74.3(5) . . ?
O59 Ce1 O22 102.2(5) . 1_545 ?
O59 Ce1 O46 66.6(5) . . ?
O59 Ce1 C21 86.4(5) . 1_545 ?
O59 Ce1 C45 91.9(5) . . ?
O59 Ce1 C57 26.1(5) . . ?
O64 Ce1 O23 85.6(5) 1_545 1_545 ?
O64 Ce1 O22 78.7(5) 1_545 1_545 ?
O64 Ce1 O46 119.1(5) 1_545 . ?
O64 Ce1 O59 150.7(5) 1_545 . ?
O64 Ce1 O58 150.6(5) 1_545 . ?
O64 Ce1 O47 75.5(6) 1_545 . ?
O64 Ce1 C21 82.3(5) 1_545 1_545 ?
O64 Ce1 C45 97.2(6) 1_545 . ?
O64 Ce1 C57 165.6(6) 1_545 . ?
O58 Ce1 O22 75.1(5) . 1_545 ?
O58 Ce1 O46 85.8(5) . . ?
O58 Ce1 O59 50.7(5) . . ?
O58 Ce1 O47 117.6(6) . . ?
O58 Ce1 C21 80.0(6) . 1_545 ?
O58 Ce1 C45 102.3(6) . . ?
O58 Ce1 C57 24.6(5) . . ?
O47 Ce1 O22 139.1(5) . 1_545 ?
O47 Ce1 O46 49.2(5) . . ?
O47 Ce1 O59 115.8(5) . . ?
O47 Ce1 C21 157.1(6) . 1_545 ?
O47 Ce1 C45 23.9(6) . . ?
O47 Ce1 C57 118.9(6) . . ?
C21 Ce1 C45 175.4(6) 1_545 . ?
C57 Ce1 C21 83.4(6) . 1_545 ?
C57 Ce1 C45 97.0(6) . . ?
O31 Ce1 O23 76.3(5) . 1_545 ?
O31 Ce1 O22 125.5(5) . 1_545 ?
O31 Ce1 O46 66.9(5) . . ?
O31 Ce1 O59 68.9(5) . . ?
O31 Ce1 O64 86.6(6) . 1_545 ?
O31 Ce1 O58 119.6(5) . . ?
O31 Ce1 O47 84.1(6) . . ?
O31 Ce1 C21 100.2(6) . 1_545 ?
O31 Ce1 C45 75.1(6) . . ?
O31 Ce1 C57 94.9(6) . . ?
O13 Ce2 O92 153.7(5) 1_665 . ?
O13 Ce2 C51 106.8(5) 1_665 . ?
O13 Ce2 C39 122.7(5) 1_665 . ?
O22 Ce2 O13 60.8(4) . 1_665 ?
O22 Ce2 O41 124.2(5) . . ?
O22 Ce2 O40 75.3(5) . . ?
O22 Ce2 O52 156.8(5) . . ?
O22 Ce2 O53 146.8(5) . . ?
O22 Ce2 O92 93.9(5) . . ?
O22 Ce2 C51 163.9(5) . . ?
O22 Ce2 C39 100.2(5) . . ?
O22 Ce2 O93 67.9(5) . . ?
O41 Ce2 O13 137.0(4) . 1_665 ?
O41 Ce2 O92 62.0(5) . . ?
O41 Ce2 C51 71.8(5) . . ?
O41 Ce2 C39 25.0(5) . . ?
O40 Ce2 O13 104.9(4) . 1_665 ?
O40 Ce2 O41 50.3(4) . . ?
O40 Ce2 O52 114.2(5) . . ?
O40 Ce2 O92 72.8(5) . . ?
O40 Ce2 C51 119.7(5) . . ?
O40 Ce2 C39 25.4(5) . . ?
O52 Ce2 O13 130.4(5) . 1_665 ?
O52 Ce2 O41 64.5(5) . . ?
O52 Ce2 O92 70.5(5) . . ?
O52 Ce2 C51 26.4(6) . . ?
O52 Ce2 C39 89.2(5) . . ?
O53 Ce2 O13 86.0(5) . 1_665 ?
O53 Ce2 O41 78.9(5) . . ?
O53 Ce2 O40 116.1(5) . . ?
O53 Ce2 O52 50.3(5) . . ?
O53 Ce2 O92 119.0(5) . . ?
O53 Ce2 C51 24.0(5) . . ?
O53 Ce2 C39 97.2(6) . . ?
O14 Ce2 O13 51.7(4) 1_665 1_665 ?
O14 Ce2 O22 86.7(5) 1_665 . ?
O14 Ce2 O41 85.3(5) 1_665 . ?
O14 Ce2 O40 69.4(5) 1_665 . ?
O14 Ce2 O52 116.3(5) 1_665 . ?
O14 Ce2 O53 70.6(5) 1_665 . ?
O14 Ce2 O92 140.6(5) 1_665 . ?
O14 Ce2 O65 113.8(6) 1_665 . ?
O14 Ce2 C51 93.0(6) 1_665 . ?
O14 Ce2 C39 75.5(5) 1_665 . ?
O14 Ce2 O93 154.4(5) 1_665 . ?
O92 Ce2 C51 96.4(6) . . ?
O92 Ce2 C39 65.7(5) . . ?
O65 Ce2 O13 73.4(5) . 1_665 ?
O65 Ce2 O22 97.5(5) . . ?
O65 Ce2 O41 135.8(5) . . ?
O65 Ce2 O40 172.1(5) . . ?
O65 Ce2 O52 71.4(5) . . ?
O65 Ce2 O53 71.7(5) . . ?
O65 Ce2 O92 105.2(6) . . ?
O65 Ce2 C51 67.9(5) . . ?
O65 Ce2 C39 160.6(6) . . ?
O65 Ce2 O93 68.4(5) . . ?
C51 Ce2 C39 95.3(6) . . ?
O93 Ce2 O13 109.2(5) . 1_665 ?
O93 Ce2 O41 111.3(5) . . ?
O93 Ce2 O40 105.4(5) . . ?
O93 Ce2 O52 88.9(5) . . ?
O93 Ce2 O53 130.3(5) . . ?
O93 Ce2 O92 49.3(5) . . ?
O93 Ce2 C51 110.4(6) . . ?
O93 Ce2 C39 111.1(5) . . ?
O34 Ce3 O70 142.4(5) . . ?
O81 Ce3 O34 78.9(6) 2_566 . ?
O81 Ce3 O84 73.5(7) 2_566 . ?
O81 Ce3 O70 137.8(6) 2_566 . ?
O81 Ce3 O97 137.3(6) 2_566 . ?
O81 Ce3 O102 69.2(6) 2_566 . ?
O81 Ce3 O96 136.9(6) 2_566 . ?
O84 Ce3 O34 146.7(6) . . ?
O84 Ce3 O70 69.0(6) . . ?
O84 Ce3 O97 140.2(6) . . ?
O84 Ce3 O102 77.2(7) . . ?
O84 Ce3 O96 94.1(6) . . ?
O97 Ce3 O34 73.0(6) . . ?
O97 Ce3 O70 72.1(6) . . ?
O102 Ce3 O34 75.9(6) . . ?
O102 Ce3 O70 118.6(6) . . ?
O102 Ce3 O97 130.9(6) . . ?
O102 Ce3 O96 67.7(6) . . ?
O16 Ce3 O34 107.5(6) . . ?
O16 Ce3 O81 75.6(6) . 2_566 ?
O16 Ce3 O84 83.5(6) . . ?
O16 Ce3 O70 81.6(6) . . ?
O16 Ce3 O97 82.8(6) . . ?
O16 Ce3 O102 143.4(6) . . ?
O16 Ce3 O96 145.3(6) . . ?
O96 Ce3 O34 93.5(5) . . ?
O96 Ce3 O70 65.5(5) . . ?
O96 Ce3 O97 77.2(6) . . ?
C30 Ce4 C94 172.5(5) . . ?
O46 Ce4 C30 92.5(5) . . ?
O46 Ce4 O70 152.4(5) . . ?
O46 Ce4 O32 114.4(5) . . ?
O46 Ce4 O96 94.1(5) . . ?
O46 Ce4 C94 80.6(5) . . ?
O46 Ce4 C69 167.1(5) . . ?
O46 Ce4 O31 65.1(5) . . ?
O59 Ce4 C30 80.3(5) . . ?
O59 Ce4 O46 73.4(5) . . ?
O59 Ce4 O72 78.6(5) . . ?
O59 Ce4 O70 128.3(5) . . ?
O59 Ce4 O32 94.3(5) . . ?
O59 Ce4 O96 120.2(5) . . ?
O59 Ce4 O95 71.0(6) . . ?
O59 Ce4 C94 94.9(5) . . ?
O59 Ce4 C69 103.4(5) . . ?
O59 Ce4 O31 64.7(5) . . ?
O72 Ce4 C30 92.6(5) . . ?
O72 Ce4 O46 150.2(5) . . ?
O72 Ce4 O70 50.5(5) . . ?
O72 Ce4 O32 77.3(6) . . ?
O72 Ce4 O96 91.2(5) . . ?
O72 Ce4 O95 87.8(6) . . ?
O72 Ce4 C94 92.0(5) . . ?
O72 Ce4 C69 25.0(6) . . ?
O72 Ce4 O31 111.4(5) . . ?
O70 Ce4 C30 106.8(5) . . ?
O70 Ce4 O96 61.3(5) . . ?
O70 Ce4 C94 80.7(5) . . ?
O70 Ce4 C69 25.5(6) . . ?
O70 Ce4 O31 135.8(5) . . ?
O32 Ce4 C30 23.2(5) . . ?
O32 Ce4 O70 83.6(5) . . ?
O32 Ce4 O96 141.0(5) . . ?
O32 Ce4 C94 164.3(5) . . ?
O32 Ce4 C69 78.1(6) . . ?
O32 Ce4 O31 52.2(5) . . ?
O83 Ce4 C30 82.0(6) . . ?
O83 Ce4 O46 80.8(6) . . ?
O83 Ce4 O59 147.8(6) . . ?
O83 Ce4 O72 129.0(6) . . ?
O83 Ce4 O70 82.5(6) . . ?
O83 Ce4 O32 79.0(6) . . ?
O83 Ce4 O96 80.0(6) . . ?
O83 Ce4 O95 119.8(6) . . ?
O83 Ce4 C94 99.6(6) . . ?
O83 Ce4 C69 105.8(6) . . ?
O83 Ce4 O31 87.3(6) . . ?
O96 Ce4 C30 159.6(5) . . ?
O96 Ce4 C94 26.0(5) . . ?
O96 Ce4 C69 76.6(5) . . ?
O95 Ce4 C30 150.7(6) . . ?
O95 Ce4 O46 73.8(6) . . ?
O95 Ce4 O70 96.0(6) . . ?
O95 Ce4 O32 161.1(6) . . ?
O95 Ce4 O96 49.5(6) . . ?
O95 Ce4 C94 23.8(6) . . ?
O95 Ce4 C69 93.4(6) . . ?
O95 Ce4 O31 125.9(6) . . ?
C69 Ce4 C30 99.3(5) . . ?
C69 Ce4 C94 87.4(5) . . ?
O31 Ce4 C30 29.0(5) . . ?
O31 Ce4 O96 157.2(5) . . ?
O31 Ce4 C94 143.5(5) . . ?
O31 Ce4 C69 125.4(5) . . ?
O35 Ce5 Ce2 110.5(4) . . ?
O35 Ce5 O41 77.2(5) . . ?
O35 Ce5 O52 97.3(5) . . ?
O35 Ce5 O92 141.8(6) . . ?
O35 Ce5 O80 74.9(6) . 2_666 ?
O35 Ce5 O107 84.2(6) . . ?
O35 Ce5 O17 111.1(6) . 1_655 ?
O35 Ce5 O112 145.0(6) . . ?
O41 Ce5 Ce2 41.0(3) . . ?
O52 Ce5 Ce2 40.1(4) . . ?
O52 Ce5 O41 66.1(5) . . ?
O52 Ce5 O112 70.6(6) . . ?
O92 Ce5 Ce2 44.0(4) . . ?
O92 Ce5 O41 66.1(5) . . ?
O92 Ce5 O52 77.5(5) . . ?
O92 Ce5 O112 69.4(6) . . ?
O80 Ce5 Ce2 119.8(5) 2_666 . ?
O80 Ce5 O41 132.3(6) 2_666 . ?
O80 Ce5 O52 80.0(6) 2_666 . ?
O80 Ce5 O92 138.8(6) 2_666 . ?
O80 Ce5 O107 137.0(6) 2_666 . ?
O80 Ce5 O17 80.1(7) 2_666 1_655 ?
O80 Ce5 O112 70.8(7) 2_666 . ?
O107 Ce5 Ce2 102.6(4) . . ?
O107 Ce5 O41 76.2(6) . . ?
O107 Ce5 O52 140.7(6) . . ?
O107 Ce5 O92 77.6(6) . . ?
O107 Ce5 O17 72.9(6) . 1_655 ?
O107 Ce5 O112 126.3(6) . . ?
O17 Ce5 Ce2 137.4(4) 1_655 . ?
O17 Ce5 O41 146.8(5) 1_655 . ?
O17 Ce5 O52 139.4(6) 1_655 . ?
O17 Ce5 O92 95.3(6) 1_655 . ?
O17 Ce5 O112 69.5(6) 1_655 . ?
O112 Ce5 Ce2 81.7(5) . . ?
O112 Ce5 O41 122.6(6) . . ?
Ce1 O13 Ce2 108.0(5) 1_455 1_445 ?
C12 O13 Ce1 154.7(12) . 1_455 ?
C12 O13 Ce2 82.9(10) . 1_445 ?
C21 O23 Ce1 101.2(12) . 1_565 ?
O32 C30 Ce4 58.8(11) . . ?
O32 C30 C24 121.5(17) . 1_445 ?
O32 C30 O31 127.0(17) . . ?
C24 C30 Ce4 177.2(14) 1_445 . ?
O31 C30 Ce4 68.2(9) . . ?
O31 C30 C24 111.5(15) . 1_445 ?
C33 O35 Ce5 171.2(14) . . ?
Ce2 O22 Ce1 105.9(5) . 1_565 ?
C21 O22 Ce1 91.0(12) . 1_565 ?
C21 O22 Ce2 146.0(13) . . ?
Ce2 O41 Ce5 98.1(5) . . ?
C39 O41 Ce2 92.9(13) . . ?
C39 O41 Ce5 132.9(14) . . ?
C33 O34 Ce3 121.5(16) 1_455 . ?
Ce4 O46 Ce1 96.9(5) . . ?
C45 O46 Ce1 87.8(13) . . ?
C45 O46 Ce4 147.2(14) . . ?
C39 O40 Ce2 94.4(13) . . ?
Ce5 O52 Ce2 102.0(5) . . ?
C51 O52 Ce2 91.3(13) . . ?
C51 O52 Ce5 140.1(13) . . ?
Ce4 O59 Ce1 101.8(5) . . ?
C57 O59 Ce1 91.7(12) . . ?
C57 O59 Ce4 134.7(13) . . ?
C63 O64 Ce1 139.0(14) . 1_565 ?
C57 O58 Ce1 98.5(12) . . ?
C69 O72 Ce4 98.7(13) . . ?
C51 O53 Ce2 96.3(13) . . ?
C79 O81 Ce3 139.9(17) . 2_566 ?
C82 O84 Ce3 134.2(17) . . ?
C45 O47 Ce1 100.9(14) . . ?
Ce3 O70 Ce4 106.2(5) . . ?
C69 O70 Ce3 149.7(14) . . ?
C69 O70 Ce4 88.7(12) . . ?
C12 O14 Ce2 100.3(13) . 1_445 ?
Ce5 O92 Ce2 97.7(6) . . ?
C91 O92 Ce2 87.0(13) . . ?
C91 O92 Ce5 133.6(16) . . ?
C30 O32 Ce4 97.9(13) . . ?
C98 O97 Ce3 123.6(16) . . ?
C103 O102 Ce3 127.9(18) . . ?
C15 O16 Ce3 160.4(15) . . ?
C82 O83 Ce4 132.1(17) . . ?
C79 O80 Ce5 144.0(19) . 2_666 ?
C108 O107 Ce5 150.8(19) . . ?
C63 O65 Ce2 121.5(14) . . ?
Ce3 O96 Ce4 108.1(6) . . ?
C94 O96 Ce3 161.5(13) . . ?
C94 O96 Ce4 86.8(11) . . ?
O52 C51 Ce2 62.2(11) . . ?
O52 C51 C48 117(2) . . ?
O53 C51 Ce2 59.7(11) . . ?
O53 C51 O52 122(2) . . ?
O53 C51 C48 121.5(19) . . ?
C48 C51 Ce2 172.2(14) . . ?
O41 C39 Ce2 62.1(12) . . ?
O41 C39 O40 122(2) . . ?
O41 C39 C36 120(2) . . ?
O40 C39 Ce2 60.2(11) . . ?
O40 C39 C36 117.4(19) . . ?
C36 C39 Ce2 171.8(14) . . ?
C94 O95 Ce4 102.8(13) . . ?
C91 O93 Ce2 101.7(14) . . ?
C44 C42 C45 122(2) . . ?
C44 C42 C43 119(2) . . ?
C43 C42 C45 119(2) . . ?
C38 C36 C39 120.9(19) . . ?
C38 C36 C37 119.5(19) . . ?
C37 C36 C39 119.6(19) . . ?
O23 C21 Ce1 54.4(10) . 1_565 ?
O23 C21 O22 117.0(19) . . ?
O23 C21 C18 121.8(19) . . ?
O22 C21 Ce1 62.7(11) . 1_565 ?
O22 C21 C18 121.2(19) . . ?
C18 C21 Ce1 173.5(15) . 1_565 ?
C56 C54 C57 118(2) . . ?
C55 C54 C56 119.6(19) . . ?
C55 C54 C57 122.5(19) . . ?
C42 C44 H44 120.7 . . ?
C42 C44 C43 119(2) . 2_666 ?
C43 C44 H44 120.7 2_666 . ?
C108 N109 C111 123(3) . . ?
C108 N109 C110 121(3) . . ?
C111 N109 C110 116(3) . . ?
C54 C56 H56 120.9 . . ?
C55 C56 C54 118(2) 2_667 . ?
C55 C56 H56 120.9 2_667 . ?
C18 C20 H20 119.2 2_677 . ?
C19 C20 H20 119.2 . . ?
C19 C20 C18 122(2) . 2_677 ?
C15 O17 Ce5 116.3(16) . 1_455 ?
C6 C7 H7 120.2 . . ?
C6 C7 C8 120(2) . . ?
C8 C7 H7 120.2 . . ?
C113 O112 Ce5 156.5(19) . . ?
C36 C38 H38 119.6 . . ?
C36 C38 C37 121(2) . 2_777 ?
C37 C38 H38 119.6 2_777 . ?
C20 C18 C21 120(2) 2_677 . ?
C20 C18 C19 117(2) 2_677 . ?
C19 C18 C21 124(2) . . ?
C48 C49 H49 119.6 . . ?
C48 C49 C50 121(2) . . ?
C50 C49 H49 119.6 . . ?
C7 C6 C11 119(2) . . ?
C7 C6 C12 125.8(19) . . ?
C11 C6 C12 116(2) . . ?
C7 C8 H8 119.1 . . ?
C7 C8 C9 122(2) . . ?
C9 C8 H8 119.1 . . ?
C98 N99 C101 123(3) . . ?
C98 N99 C100 120(3) . . ?
C101 N99 C100 116(3) . . ?
O16 C15 C9 115(2) . . ?
O17 C15 O16 128(2) . . ?
O17 C15 C9 117(2) . . ?
C29 C24 C30 118(2) . 1_665 ?
C25 C24 C30 124.3(19) . 1_665 ?
C25 C24 C29 118(2) . . ?
O96 C94 Ce4 67.2(10) . . ?
O96 C94 C88 118.5(17) . . ?
O95 C94 Ce4 53.4(11) . . ?
O95 C94 O96 119.6(17) . . ?
O95 C94 C88 121.8(18) . . ?
C88 C94 Ce4 168.7(15) . . ?
C54 C55 C56 122(2) . 2_667 ?
C54 C55 H55 119.0 . . ?
C56 C55 H55 119.0 2_667 . ?
C36 C37 H37 120.2 . . ?
C38 C37 C36 120(2) 2_777 . ?
C38 C37 H37 120.2 2_777 . ?
C66 C68 H68 119.9 . . ?
C66 C68 C67 120(2) . . ?
C67 C68 H68 119.9 . . ?
C68 C66 C69 120(2) . . ?
C68 C66 C67 120(2) . 2_567 ?
C67 C66 C69 120(2) 2_567 . ?
O72 C69 Ce4 56.3(11) . . ?
O72 C69 O70 121.8(19) . . ?
O72 C69 C66 117.3(19) . . ?
O70 C69 Ce4 65.7(11) . . ?
O70 C69 C66 120.9(19) . . ?
C66 C69 Ce4 171.0(15) . . ?
C6 C11 H11 119.2 . . ?
C10 C11 C6 122(2) . . ?
C10 C11 H11 119.2 . . ?
C27 C28 H28 119.7 . . ?
C29 C28 H28 119.7 . . ?
C29 C28 C27 121(2) . . ?
C60 C62 H62 119.6 . . ?
C60 C62 C61 121(2) . . ?
C61 C62 H62 119.6 . . ?
O46 C45 Ce1 66.9(12) . . ?
O46 C45 C42 121(2) . . ?
O47 C45 Ce1 55.1(12) . . ?
O47 C45 O46 122(2) . . ?
O47 C45 C42 117(2) . . ?
C42 C45 Ce1 172.4(16) . . ?
O64 C63 O65 127(2) . . ?
O64 C63 C60 118(2) . . ?
O65 C63 C60 115(2) . . ?
C62 C60 C63 121(2) . . ?
C62 C60 C61 119(2) . 2_676 ?
C61 C60 C63 119(2) 2_676 . ?
C62 C61 C60 120(2) . 2_676 ?
C62 C61 H61A 107.3 . . ?
C62 C61 H61B 107.3 . . ?
C60 C61 H61A 107.3 2_676 . ?
C60 C61 H61B 107.3 2_676 . ?
H61A C61 H61B 106.9 . . ?
C42 C43 H43 118.8 . . ?
C44 C43 C42 122(2) 2_666 . ?
C44 C43 H43 118.8 2_666 . ?
C20 C19 C18 122(2) . . ?
C20 C19 H19 119.1 . . ?
C18 C19 H19 119.1 . . ?
O13 C12 Ce2 68.3(9) . 1_445 ?
O13 C12 C6 114.4(17) . . ?
O14 C12 Ce2 55.9(11) . 1_445 ?
O14 C12 O13 121.4(18) . . ?
O14 C12 C6 121.9(18) . . ?
C6 C12 Ce2 177.1(14) . 1_445 ?
C89 C88 C94 117(2) . . ?
C87 C88 C94 122(2) . . ?
C87 C88 C89 121(2) . . ?
C85 C86 H86 121.8 . . ?
C87 C86 H86 121.8 . . ?
C87 C86 C85 116(2) . . ?
C11 C10 H10 119.4 . . ?
C11 C10 C9 121(2) . . ?
C9 C10 H10 119.4 . . ?
C49 C48 C51 122(2) . . ?
C49 C48 C50 121(2) . 2_776 ?
C50 C48 C51 117(2) 2_776 . ?
C28 C27 C26 119(2) . . ?
C28 C27 C33 124.6(19) . . ?
C26 C27 C33 116(2) . . ?
C24 C29 H29 119.0 . . ?
C28 C29 C24 122(2) . . ?
C28 C29 H29 119.0 . . ?
C88 C89 H89 120.8 . . ?
C90 C89 C88 118(2) . . ?
C90 C89 H89 120.8 . . ?
O92 C91 Ce2 66.3(12) . . ?
O92 C91 C85 116(2) . . ?
O93 C91 Ce2 55.7(12) . . ?
O93 C91 O92 122(2) . . ?
O93 C91 C85 122(2) . . ?
C85 C91 Ce2 177.5(17) . . ?
O59 C57 Ce1 62.2(10) . . ?
O59 C57 C54 119.2(19) . . ?
O58 C57 Ce1 56.9(10) . . ?
O58 C57 O59 118.9(18) . . ?
O58 C57 C54 121.9(19) . . ?
C54 C57 Ce1 176.5(15) . . ?
C68 C67 C66 120(2) . 2_567 ?
C68 C67 H67 120.0 . . ?
C66 C67 H67 120.0 2_567 . ?
C106 N104 C105 117(3) . . ?
C103 N104 C106 123(3) . . ?
C103 N104 C105 120(3) . . ?
O81 C79 C73 115(2) . . ?
O80 C79 O81 129(3) . . ?
O80 C79 C73 116(2) . . ?
C49 C50 H50A 107.7 . . ?
C49 C50 H50B 107.7 . . ?
C48 C50 C49 118(2) 2_776 . ?
C48 C50 H50A 107.7 2_776 . ?
C48 C50 H50B 107.7 2_776 . ?
H50A C50 H50B 107.1 . . ?
C24 C25 H25 118.8 . . ?
C24 C25 C26 122(2) . . ?
C26 C25 H25 118.8 . . ?
C86 C85 C91 111(2) . . ?
C90 C85 C86 122(2) . . ?
C90 C85 C91 127(2) . . ?
C74 C73 C79 119(2) . . ?
C78 C73 C79 122(2) . . ?
C78 C73 C74 118(2) . . ?
O107 C108 N109 125(3) . . ?
O107 C108 H108 117.3 . . ?
N109 C108 H108 117.3 . . ?
C116 N114 C115 118(2) . . ?
C113 N114 C116 123(2) . . ?
C113 N114 C115 118(3) . . ?
C89 C90 H90 119.3 . . ?
C85 C90 C89 121(2) . . ?
C85 C90 H90 119.3 . . ?
C27 C26 C25 118(2) . . ?
C27 C26 H26 120.9 . . ?
C25 C26 H26 120.9 . . ?
C8 C9 C15 119(2) . . ?
C10 C9 C8 117(2) . . ?
C10 C9 C15 124(2) . . ?
O84 C82 O83 125(2) . . ?
O84 C82 C76 118(2) . . ?
O83 C82 C76 117(2) . . ?
O97 C98 N99 124(3) . . ?
O97 C98 H98 117.8 . . ?
N99 C98 H98 117.8 . . ?
C88 C87 C86 121(2) . . ?
C88 C87 H87 119.5 . . ?
C86 C87 H87 119.5 . . ?
C77 C76 C82 119(3) . . ?
C75 C76 C82 121(3) . . ?
C75 C76 C77 120(3) . . ?
N104 C106 H10A 109.5 . . ?
N104 C106 H10B 109.5 . . ?
N104 C106 H10C 109.5 . . ?
H10A C106 H10B 109.5 . . ?
H10A C106 H10C 109.5 . . ?
H10B C106 H10C 109.5 . . ?
O102 C103 N104 125(3) . . ?
O102 C103 H103 117.5 . . ?
N104 C103 H103 117.5 . . ?
C76 C77 H77 120.5 . . ?
C78 C77 C76 119(3) . . ?
C78 C77 H77 120.5 . . ?
C73 C74 H74 120.9 . . ?
C75 C74 C73 118(3) . . ?
C75 C74 H74 120.9 . . ?
N104 C105 H10D 109.5 . . ?
N104 C105 H10E 109.5 . . ?
N104 C105 H10F 109.5 . . ?
H10D C105 H10E 109.5 . . ?
H10D C105 H10F 109.5 . . ?
H10E C105 H10F 109.5 . . ?
C73 C78 H78 119.1 . . ?
C77 C78 C73 122(3) . . ?
C77 C78 H78 119.1 . . ?
N109 C111 H11A 109.5 . . ?
N109 C111 H11B 109.5 . . ?
N109 C111 H11C 109.5 . . ?
H11A C111 H11B 109.5 . . ?
H11A C111 H11C 109.5 . . ?
H11B C111 H11C 109.5 . . ?
C76 C75 C74 122(3) . . ?
C76 C75 H75 118.8 . . ?
C74 C75 H75 118.8 . . ?
N109 C110 H11D 109.5 . . ?
N109 C110 H11E 109.5 . . ?
N109 C110 H11F 109.5 . . ?
H11D C110 H11E 109.5 . . ?
H11D C110 H11F 109.5 . . ?
H11E C110 H11F 109.5 . . ?
N99 C101 H10G 109.5 . . ?
N99 C101 H10H 109.5 . . ?
N99 C101 H10I 109.5 . . ?
H10G C101 H10H 109.5 . . ?
H10G C101 H10I 109.5 . . ?
H10H C101 H10I 109.5 . . ?
N99 C100 H10J 109.5 . . ?
N99 C100 H10K 109.5 . . ?
N99 C100 H10L 109.5 . . ?
H10J C100 H10K 109.5 . . ?
H10J C100 H10L 109.5 . . ?
H10K C100 H10L 109.5 . . ?
N114 C116 H11G 109.5 . . ?
N114 C116 H11H 109.5 . . ?
N114 C116 H11I 109.5 . . ?
H11G C116 H11H 109.5 . . ?
H11G C116 H11I 109.5 . . ?
H11H C116 H11I 109.5 . . ?
O112 C113 N114 120(3) . . ?
O112 C113 H113 119.9 . . ?
N114 C113 H113 119.9 . . ?
N114 C115 H11J 109.5 . . ?
N114 C115 H11K 109.5 . . ?
N114 C115 H11L 109.5 . . ?
H11J C115 H11K 109.5 . . ?
H11J C115 H11L 109.5 . . ?
H11K C115 H11L 109.5 . . ?
Ce1 O31 Ce4 101.5(6) . . ?
C30 O31 Ce1 155.7(13) . . ?
C30 O31 Ce4 82.9(10) . . ?
O35 C33 C27 114.7(19) . . ?
O34 C33 O35 125(2) 1_655 . ?
O34 C33 C27 120(2) 1_655 . ?

loop_
_geom_bond_atom_site_label_1
_geom_bond_atom_site_label_2
_geom_bond_distance
_geom_bond_site_symmetry_2
_geom_bond_publ_flag
Ce1 O13 2.290(13) 1_655 ?
Ce1 O23 2.457(14) 1_545 ?
Ce1 O22 2.635(15) 1_545 ?
Ce1 O46 2.772(15) . ?
Ce1 O59 2.614(15) . ?
Ce1 O64 2.377(14) 1_545 ?
Ce1 O58 2.501(15) . ?
Ce1 O47 2.516(16) . ?
Ce1 C21 2.96(2) 1_545 ?
Ce1 C45 3.01(2) . ?
Ce1 C57 2.954(19) . ?
Ce1 O31 2.323(18) . ?
Ce2 O13 2.773(13) 1_665 ?
Ce2 O22 2.508(15) . ?
Ce2 O41 2.623(15) . ?
Ce2 O40 2.579(15) . ?
Ce2 O52 2.609(17) . ?
Ce2 O53 2.561(15) . ?
Ce2 O14 2.491(16) 1_665 ?
Ce2 O92 2.776(17) . ?
Ce2 O65 2.507(16) . ?
Ce2 C51 2.95(2) . ?
Ce2 C39 2.96(2) . ?
Ce2 O93 2.553(16) . ?
Ce3 O34 2.537(17) . ?
Ce3 O81 2.429(18) 2_566 ?
Ce3 O84 2.460(19) . ?
Ce3 O70 2.661(16) . ?
Ce3 O97 2.515(18) . ?
Ce3 O102 2.467(17) . ?
Ce3 O16 2.294(19) . ?
Ce3 O96 2.485(18) . ?
Ce4 C30 2.945(18) . ?
Ce4 O46 2.491(15) . ?
Ce4 O59 2.464(15) . ?
Ce4 O72 2.472(16) . ?
Ce4 O70 2.677(16) . ?
Ce4 O32 2.544(16) . ?
Ce4 O83 2.319(18) . ?
Ce4 O96 2.785(16) . ?
Ce4 O95 2.482(18) . ?
Ce4 C94 3.016(18) . ?
Ce4 C69 2.94(2) . ?
Ce4 O31 2.755(17) . ?
Ce5 O35 2.328(18) . ?
Ce5 O41 2.625(16) . ?
Ce5 O52 2.490(17) . ?
Ce5 O92 2.480(19) . ?
Ce5 O80 2.374(18) 2_666 ?
Ce5 O107 2.456(19) . ?
Ce5 O17 2.464(17) 1_655 ?
Ce5 O112 2.537(18) . ?
O13 C12 1.43(2) . ?
O23 C21 1.25(3) . ?
C30 O32 1.17(2) . ?
C30 C24 1.57(3) 1_445 ?
C30 O31 1.44(2) . ?
O35 C33 1.37(3) . ?
O22 C21 1.32(3) . ?
O41 C39 1.25(3) . ?
O34 C33 1.13(3) 1_455 ?
O46 C45 1.29(3) . ?
O40 C39 1.27(3) . ?
O52 C51 1.31(3) . ?
O59 C57 1.30(2) . ?
O64 C63 1.21(3) . ?
O58 C57 1.25(3) . ?
O72 C69 1.26(3) . ?
O53 C51 1.20(3) . ?
O81 C79 1.24(3) . ?
O84 C82 1.25(3) . ?
O47 C45 1.24(3) . ?
O70 C69 1.27(3) . ?
O14 C12 1.21(3) . ?
O92 C91 1.36(3) . ?
O97 C98 1.27(3) . ?
O102 C103 1.25(3) . ?
O16 C15 1.38(3) . ?
O83 C82 1.28(3) . ?
O80 C79 1.21(3) . ?
O107 C108 1.23(3) . ?
O65 C63 1.27(3) . ?
O96 C94 1.32(3) . ?
C51 C48 1.52(3) . ?
C39 C36 1.51(3) . ?
O95 C94 1.25(3) . ?
O93 C91 1.19(3) . ?
C42 C44 1.39(3) . ?
C42 C45 1.51(3) . ?
C42 C43 1.40(3) . ?
C36 C38 1.36(3) . ?
C36 C37 1.42(3) . ?
C21 C18 1.46(3) . ?
C54 C56 1.40(3) . ?
C54 C55 1.37(3) . ?
C54 C57 1.46(3) . ?
C44 H44 0.9500 . ?
C44 C43 1.39(3) 2_666 ?
N109 C108 1.31(4) . ?
N109 C111 1.45(4) . ?
N109 C110 1.45(4) . ?
C56 H56 0.9500 . ?
C56 C55 1.39(3) 2_667 ?
C20 H20 0.9500 . ?
C20 C18 1.38(3) 2_677 ?
C20 C19 1.38(3) . ?
O17 C15 1.20(3) . ?
C7 H7 0.9500 . ?
C7 C6 1.36(3) . ?
C7 C8 1.40(3) . ?
O112 C113 1.29(3) . ?
C38 H38 0.9500 . ?
C38 C37 1.39(3) 2_777 ?
C18 C19 1.38(3) . ?
C49 H49 0.9500 . ?
C49 C48 1.38(3) . ?
C49 C50 1.41(3) . ?
C6 C11 1.42(3) . ?
C6 C12 1.52(3) . ?
C8 H8 0.9500 . ?
C8 C9 1.41(3) . ?
N99 C98 1.30(3) . ?
N99 C101 1.44(5) . ?
N99 C100 1.47(4) . ?
C15 C9 1.53(3) . ?
C24 C29 1.41(3) . ?
C24 C25 1.35(4) . ?
C94 C88 1.48(3) . ?
C55 H55 0.9500 . ?
C37 H37 0.9500 . ?
C68 H68 0.9500 . ?
C68 C66 1.38(3) . ?
C68 C67 1.40(3) . ?
C66 C69 1.49(3) . ?
C66 C67 1.40(3) 2_567 ?
C11 H11 0.9500 . ?
C11 C10 1.35(3) . ?
C28 H28 0.9500 . ?
C28 C27 1.40(3) . ?
C28 C29 1.35(3) . ?
C62 H62 0.9500 . ?
C62 C60 1.38(3) . ?
C62 C61 1.40(3) . ?
C63 C60 1.53(3) . ?
C60 C61 1.42(3) 2_676 ?
C61 H61A 0.9900 . ?
C61 H61B 0.9900 . ?
C43 H43 0.9500 . ?
C19 H19 0.9500 . ?
C88 C89 1.42(3) . ?
C88 C87 1.37(4) . ?
C86 H86 0.9500 . ?
C86 C85 1.44(3) . ?
C86 C87 1.39(3) . ?
C10 H10 0.9500 . ?
C10 C9 1.39(4) . ?
C48 C50 1.41(3) 2_776 ?
C27 C26 1.40(3) . ?
C27 C33 1.58(3) . ?
C29 H29 0.9500 . ?
C89 H89 0.9500 . ?
C89 C90 1.37(3) . ?
C91 C85 1.51(3) . ?
C67 H67 0.9500 . ?
N104 C106 1.37(4) . ?
N104 C103 1.30(4) . ?
N104 C105 1.50(4) . ?
C79 C73 1.53(3) . ?
C50 H50A 0.9900 . ?
C50 H50B 0.9900 . ?
C25 H25 0.9500 . ?
C25 C26 1.43(3) . ?
C85 C90 1.34(3) . ?
C73 C74 1.44(4) . ?
C73 C78 1.37(4) . ?
C108 H108 0.9500 . ?
N114 C116 1.41(4) . ?
N114 C113 1.32(4) . ?
N114 C115 1.51(4) . ?
C90 H90 0.9500 . ?
C26 H26 0.9500 . ?
C82 C76 1.50(3) . ?
C98 H98 0.9500 . ?
C87 H87 0.9500 . ?
C76 C77 1.40(4) . ?
C76 C75 1.35(4) . ?
C106 H10A 0.9800 . ?
C106 H10B 0.9800 . ?
C106 H10C 0.9800 . ?
C103 H103 0.9500 . ?
C77 H77 0.9500 . ?
C77 C78 1.37(4) . ?
C74 H74 0.9500 . ?
C74 C75 1.37(4) . ?
C105 H10D 0.9800 . ?
C105 H10E 0.9800 . ?
C105 H10F 0.9800 . ?
C78 H78 0.9500 . ?
C111 H11A 0.9800 . ?
C111 H11B 0.9800 . ?
C111 H11C 0.9800 . ?
C75 H75 0.9500 . ?
C110 H11D 0.9800 . ?
C110 H11E 0.9800 . ?
C110 H11F 0.9800 . ?
C101 H10G 0.9800 . ?
C101 H10H 0.9800 . ?
C101 H10I 0.9800 . ?
C100 H10J 0.9800 . ?
C100 H10K 0.9800 . ?
C100 H10L 0.9800 . ?
C116 H11G 0.9800 . ?
C116 H11H 0.9800 . ?
C116 H11I 0.9800 . ?
C113 H113 0.9500 . ?
C115 H11J 0.9800 . ?
C115 H11K 0.9800 . ?
C115 H11L 0.9800 . ?

loop_
_geom_torsion_atom_site_label_1
_geom_torsion_atom_site_label_2
_geom_torsion_atom_site_label_3
_geom_torsion_atom_site_label_4
_geom_torsion
_geom_torsion_site_symmetry_1
_geom_torsion_site_symmetry_2
_geom_torsion_site_symmetry_3
_geom_torsion_site_symmetry_4
_geom_torsion_publ_flag
Ce1 O13 C12 Ce2 118(3) 1_455 . . 1_445 ?
Ce1 O13 C12 O14 100(3) 1_455 . . . ?
Ce1 O13 C12 C6 -63(3) 1_455 . . . ?
Ce1 O23 C21 O22 -4(2) 1_565 . . . ?
Ce1 O23 C21 C18 173.7(16) 1_565 . . . ?
Ce1 O22 C21 O23 3.4(19) 1_565 . . . ?
Ce1 O22 C21 C18 -174.0(17) 1_565 . . . ?
Ce1 O46 C45 O47 3(2) . . . . ?
Ce1 O46 C45 C42 -179.5(19) . . . . ?
Ce1 O59 C57 O58 -4(2) . . . . ?
Ce1 O59 C57 C54 176.3(17) . . . . ?
Ce1 O64 C63 O65 34(4) 1_565 . . . ?
Ce1 O64 C63 C60 -148.4(17) 1_565 . . . ?
Ce1 O58 C57 O59 4(2) . . . . ?
Ce1 O58 C57 C54 -176.1(17) . . . . ?
Ce1 O47 C45 O46 -4(2) . . . . ?
Ce1 O47 C45 C42 179.0(16) . . . . ?
Ce2 O13 C12 O14 -18.3(19) 1_445 . . . ?
Ce2 O13 C12 C6 178.8(16) 1_445 . . . ?
Ce2 O22 C21 Ce1 -121(2) . . . 1_565 ?
Ce2 O22 C21 O23 -118(2) . . . . ?
Ce2 O22 C21 C18 65(3) . . . . ?
Ce2 O41 C39 O40 3(2) . . . . ?
Ce2 O41 C39 C36 -171.0(16) . . . . ?
Ce2 O40 C39 O41 -3(2) . . . . ?
Ce2 O40 C39 C36 171.1(15) . . . . ?
Ce2 O52 C51 O53 7(2) . . . . ?
Ce2 O52 C51 C48 -171.3(16) . . . . ?
Ce2 O53 C51 O52 -7(2) . . . . ?
Ce2 O53 C51 C48 171.0(17) . . . . ?
Ce2 O14 C12 O13 21(2) 1_445 . . . ?
Ce2 O14 C12 C6 -177.7(17) 1_445 . . . ?
Ce2 O92 C91 O93 3(2) . . . . ?
Ce2 O92 C91 C85 179(2) . . . . ?
Ce2 O65 C63 O64 31(3) . . . . ?
Ce2 O65 C63 C60 -147.2(15) . . . . ?
Ce2 O93 C91 O92 -4(3) . . . . ?
Ce2 O93 C91 C85 -179(2) . . . . ?
Ce3 O81 C79 O80 -52(4) 2_566 . . . ?
Ce3 O81 C79 C73 127(2) 2_566 . . . ?
Ce3 O84 C82 O83 12(4) . . . . ?
Ce3 O84 C82 C76 -165.4(17) . . . . ?
Ce3 O70 C69 Ce4 -121(3) . . . . ?
Ce3 O70 C69 O72 -116(3) . . . . ?
Ce3 O70 C69 C66 66(3) . . . . ?
Ce3 O97 C98 N99 -146(2) . . . . ?
Ce3 O102 C103 N104 104(3) . . . . ?
Ce3 O16 C15 O17 -115(4) . . . . ?
Ce3 O16 C15 C9 74(5) . . . . ?
Ce3 O96 C94 Ce4 144(4) . . . . ?
Ce3 O96 C94 O95 134(4) . . . . ?
Ce3 O96 C94 C88 -46(5) . . . . ?
Ce4 C30 O31 Ce1 102(3) . . . . ?
Ce4 O46 C45 Ce1 -99(2) . . . . ?
Ce4 O46 C45 O47 -96(3) . . . . ?
Ce4 O46 C45 C42 81(3) . . . . ?
Ce4 O59 C57 Ce1 -108.6(15) . . . . ?
Ce4 O59 C57 O58 -112(2) . . . . ?
Ce4 O59 C57 C54 68(3) . . . . ?
Ce4 O72 C69 O70 -6(2) . . . . ?
Ce4 O72 C69 C66 172.6(16) . . . . ?
Ce4 O70 C69 O72 6(2) . . . . ?
Ce4 O70 C69 C66 -173.0(18) . . . . ?
Ce4 O83 C82 O84 52(4) . . . . ?
Ce4 O83 C82 C76 -130(2) . . . . ?
Ce4 O96 C94 O95 -10.6(19) . . . . ?
Ce4 O96 C94 C88 169.2(17) . . . . ?
Ce4 O95 C94 O96 12(2) . . . . ?
Ce4 O95 C94 C88 -167.6(17) . . . . ?
Ce4 C94 C88 C89 -68(8) . . . . ?
Ce4 C94 C88 C87 112(7) . . . . ?
Ce5 O41 C39 Ce2 -103.8(15) . . . . ?
Ce5 O41 C39 O40 -101(2) . . . . ?
Ce5 O41 C39 C36 85(2) . . . . ?
Ce5 O52 C51 Ce2 -111(2) . . . . ?
Ce5 O52 C51 O53 -104(3) . . . . ?
Ce5 O52 C51 C48 78(3) . . . . ?
Ce5 O92 C91 Ce2 -97.8(16) . . . . ?
Ce5 O92 C91 O93 -94(3) . . . . ?
Ce5 O92 C91 C85 81(3) . . . . ?
Ce5 O80 C79 O81 37(5) 2_666 . . . ?
Ce5 O80 C79 C73 -142(2) 2_666 . . . ?
Ce5 O107 C108 N109 172(2) . . . . ?
Ce5 O17 C15 O16 18(3) 1_455 . . . ?
Ce5 O17 C15 C9 -170.9(15) 1_455 . . . ?
Ce5 O112 C113 N114 -178(3) . . . . ?
O23 C21 C18 C20 -3(3) . . . 2_677 ?
O23 C21 C18 C19 178(2) . . . . ?
C30 C24 C29 C28 -173(2) 1_665 . . . ?
C30 C24 C25 C26 174(2) 1_665 . . . ?
O22 C21 C18 C20 175(2) . . . 2_677 ?
O22 C21 C18 C19 -5(3) . . . . ?
O41 C39 C36 C38 -173(2) . . . . ?
O41 C39 C36 C37 7(3) . . . . ?
O40 C39 C36 C38 12(3) . . . . ?
O40 C39 C36 C37 -167.9(19) . . . . ?
O52 C51 C48 C49 19(3) . . . . ?
O52 C51 C48 C50 -164(2) . . . 2_776 ?
O64 C63 C60 C62 175(2) . . . . ?
O64 C63 C60 C61 -3(3) . . . 2_676 ?
O53 C51 C48 C49 -160(2) . . . . ?
O53 C51 C48 C50 18(3) . . . 2_776 ?
O81 C79 C73 C74 -174(3) . . . . ?
O81 C79 C73 C78 2(4) . . . . ?
O84 C82 C76 C77 -8(4) . . . . ?
O84 C82 C76 C75 171(3) . . . . ?
O92 C91 C85 C86 -168(2) . . . . ?
O92 C91 C85 C90 7(4) . . . . ?
O32 C30 O31 Ce1 103(3) . . . . ?
O32 C30 O31 Ce4 0(2) . . . . ?
O16 C15 C9 C8 -177(2) . . . . ?
O16 C15 C9 C10 2(3) . . . . ?
O83 C82 C76 C77 174(3) . . . . ?
O83 C82 C76 C75 -7(4) . . . . ?
O80 C79 C73 C74 5(4) . . . . ?
O80 C79 C73 C78 -178(3) . . . . ?
O65 C63 C60 C62 -7(3) . . . . ?
O65 C63 C60 C61 175(2) . . . 2_676 ?
O96 C94 C88 C89 174(2) . . . . ?
O96 C94 C88 C87 -6(4) . . . . ?
C39 C36 C38 C37 178(2) . . . 2_777 ?
C39 C36 C37 C38 -178(2) . . . 2_777 ?
O95 C94 C88 C89 -6(3) . . . . ?
O95 C94 C88 C87 173(2) . . . . ?
O93 C91 C85 C86 8(4) . . . . ?
O93 C91 C85 C90 -177(3) . . . . ?
C21 C18 C19 C20 177(2) . . . . ?
C44 C42 C45 O46 -8(3) . . . . ?
C44 C42 C45 O47 169(2) . . . . ?
C44 C42 C43 C44 -1(4) . . . 2_666 ?
C56 C54 C55 C56 2(4) . . . 2_667 ?
C56 C54 C57 O59 -157(2) . . . . ?
C56 C54 C57 O58 23(3) . . . . ?
C20 C18 C19 C20 -3(4) 2_677 . . . ?
O17 C15 C9 C8 10(3) . . . . ?
O17 C15 C9 C10 -170(2) . . . . ?
C7 C6 C11 C10 2(3) . . . . ?
C7 C6 C12 O13 10(3) . . . . ?
C7 C6 C12 O14 -153(2) . . . . ?
C7 C8 C9 C15 179(2) . . . . ?
C7 C8 C9 C10 -1(4) . . . . ?
C38 C36 C37 C38 1(4) . . . 2_777 ?
C18 C20 C19 C18 3(4) 2_677 . . . ?
C6 C7 C8 C9 2(4) . . . . ?
C6 C11 C10 C9 0(4) . . . . ?
C8 C7 C6 C11 -3(3) . . . . ?
C8 C7 C6 C12 178(2) . . . . ?
C24 C30 O32 Ce4 176.7(16) 1_445 . . . ?
C24 C30 O31 Ce1 -75(3) 1_445 . . . ?
C24 C30 O31 Ce4 -177.0(14) 1_445 . . . ?
C24 C25 C26 C27 -1(4) . . . . ?
C94 C88 C89 C90 178(2) . . . . ?
C94 C88 C87 C86 -174(2) . . . . ?
C55 C54 C56 C55 -2(4) . . . 2_667 ?
C55 C54 C57 O59 22(3) . . . . ?
C55 C54 C57 O58 -158(2) . . . . ?
C37 C36 C38 C37 -1(4) . . . 2_777 ?
C68 C66 C69 O72 -6(3) . . . . ?
C68 C66 C69 O70 172(2) . . . . ?
C66 C68 C67 C66 -1(4) . . . 2_567 ?
C11 C6 C12 O13 -169.4(18) . . . . ?
C11 C6 C12 O14 28(3) . . . . ?
C11 C10 C9 C8 0(4) . . . . ?
C11 C10 C9 C15 -180(2) . . . . ?
C28 C27 C26 C25 2(3) . . . . ?
C28 C27 C33 O35 -3(3) . . . . ?
C28 C27 C33 O34 174(2) . . . 1_655 ?
C45 C42 C44 C43 -180(2) . . . 2_666 ?
C45 C42 C43 C44 180(2) . . . 2_666 ?
C60 C62 C61 C60 1(4) . . . 2_676 ?
C61 C62 C60 C63 -179(2) . . . . ?
C61 C62 C60 C61 -1(4) . . . 2_676 ?
C43 C42 C44 C43 1(4) . . . 2_666 ?
C43 C42 C45 O46 171(2) . . . . ?
C43 C42 C45 O47 -11(3) . . . . ?
C12 C6 C11 C10 -179(2) . . . . ?
C88 C89 C90 C85 -1(4) . . . . ?
C86 C85 C90 C89 1(4) . . . . ?
C48 C49 C50 C48 -2(4) . . . 2_776 ?
C27 C28 C29 C24 -1(4) . . . . ?
C29 C24 C25 C26 0(4) . . . . ?
C29 C28 C27 C26 0(4) . . . . ?
C29 C28 C27 C33 176(2) . . . . ?
C89 C88 C87 C86 6(4) . . . . ?
C91 C85 C90 C89 -174(3) . . . . ?
C57 C54 C56 C55 177(2) . . . 2_667 ?
C57 C54 C55 C56 -177(2) . . . 2_667 ?
C67 C68 C66 C69 -178(2) . . . . ?
C67 C68 C66 C67 1(4) . . . 2_567 ?
C67 C66 C69 O72 175(2) 2_567 . . . ?
C67 C66 C69 O70 -7(3) 2_567 . . . ?
C79 C73 C74 C75 175(3) . . . . ?
C79 C73 C78 C77 -176(3) . . . . ?
C50 C49 C48 C51 179(2) . . . . ?
C50 C49 C48 C50 2(4) . . . 2_776 ?
C25 C24 C29 C28 1(4) . . . . ?
C85 C86 C87 C88 -6(4) . . . . ?
C73 C74 C75 C76 -1(5) . . . . ?
C26 C27 C33 O35 173(2) . . . . ?
C26 C27 C33 O34 -10(3) . . . 1_655 ?
C82 C76 C77 C78 174(3) . . . . ?
C82 C76 C75 C74 -174(3) . . . . ?
C87 C88 C89 C90 -2(4) . . . . ?
C87 C86 C85 C91 178(2) . . . . ?
C87 C86 C85 C90 2(4) . . . . ?
C76 C77 C78 C73 3(5) . . . . ?
C106 N104 C103 O102 -7(5) . . . . ?
C77 C76 C75 C74 5(5) . . . . ?
C74 C73 C78 C77 1(5) . . . . ?
C105 N104 C103 O102 178(3) . . . . ?
C78 C73 C74 C75 -1(5) . . . . ?
C111 N109 C108 O107 -178(3) . . . . ?
C75 C76 C77 C78 -5(5) . . . . ?
C110 N109 C108 O107 3(4) . . . . ?
C101 N99 C98 O97 -1(4) . . . . ?
C100 N99 C98 O97 177(3) . . . . ?
C116 N114 C113 O112 3(4) . . . . ?
C115 N114 C113 O112 174(3) . . . . ?
O31 C30 O32 Ce4 -1(2) . . . . ?
C33 C27 C26 C25 -175(2) . . . . ?
